data_7230257
loop_
_publ_author_name
'Jin, Jun-Ling'
'Shen, Yang-Lin'
'Xie, Yun-Peng'
'Lu, Xing'

_publ_section_title
;
 Silver ethynide clusters constructed with fluorinated \b-diketonate
 ligands
;
_journal_issue 14
_journal_name_full CrystEngComm
_journal_page_first 2036
_journal_paper_doi 10.1039/C8CE00243F
_journal_volume 20
_journal_year 2018
_chemical_formula_sum 'C83 H102 Ag16 Cl F21 O8'
_chemical_formula_weight 3388.01
_space_group_crystal_system triclinic
_space_group_IT_number 2
_space_group_name_Hall '-P 1'
_space_group_name_H-M_alt 'P -1'
_symmetry_space_group_name_Hall '-P 1'
_symmetry_space_group_name_H-M 'P -1'
_atom_sites_solution_hydrogens geom
_audit_creation_method SHELXL-2014/7
_audit_update_record
;
2017-12-18 deposited with the CCDC.
2018-03-05 downloaded from the CCDC.
;
_cell_angle_alpha 97.908(2)
_cell_angle_beta 91.893(2)
_cell_angle_gamma 110.129(2)
_cell_formula_units_Z 2
_cell_length_a 15.8413(16)
_cell_length_b 17.2728(17)
_cell_length_c 20.951(2)
_cell_measurement_reflns_used 9982
_cell_measurement_temperature 173(2)
_cell_measurement_theta_max 25.3217
_cell_measurement_theta_min 2.8706
_cell_volume 5311.4(9)
_computing_cell_refinement 'SAINT (Bruker, 2014)'
_computing_data_collection 'Apex2 (Bruker, 2014)'
_computing_data_reduction 'SAINT (Bruker, 2014)'
_computing_structure_refinement 'SHELXL-2014/7 (Sheldrick, 2014)'
_computing_structure_solution 'SHELXTL XT-2014/4 (Sheldrick, 2014)'
_diffrn_ambient_temperature 173(2)
_diffrn_measured_fraction_theta_full 0.964
_diffrn_measured_fraction_theta_max 0.964
_diffrn_measurement_device_type 'Bruker D8 Quest'
_diffrn_measurement_method \w
_diffrn_radiation_type MoK\a
_diffrn_radiation_wavelength 0.71073
_diffrn_reflns_av_R_equivalents 0.0233
_diffrn_reflns_av_unetI/netI 0.0374
_diffrn_reflns_Laue_measured_fraction_full 0.964
_diffrn_reflns_Laue_measured_fraction_max 0.964
_diffrn_reflns_limit_h_max 16
_diffrn_reflns_limit_h_min -17
_diffrn_reflns_limit_k_max 19
_diffrn_reflns_limit_k_min -19
_diffrn_reflns_limit_l_max 23
_diffrn_reflns_limit_l_min -20
_diffrn_reflns_number 25121
_diffrn_reflns_point_group_measured_fraction_full 0.964
_diffrn_reflns_point_group_measured_fraction_max 0.964
_diffrn_reflns_theta_full 23.256
_diffrn_reflns_theta_max 23.256
_diffrn_reflns_theta_min 2.870
_diffrn_source 'fine-focus sealed tube'
_exptl_absorpt_coefficient_mu 2.982
_exptl_absorpt_correction_T_max 0.7452
_exptl_absorpt_correction_T_min 0.6019
_exptl_absorpt_correction_type multi-scan
_exptl_absorpt_process_details SADABS
_exptl_crystal_colour colorless
_exptl_crystal_density_diffrn 2.118
_exptl_crystal_description block
_exptl_crystal_F_000 3244
_exptl_crystal_size_max 0.135
_exptl_crystal_size_mid 0.106
_exptl_crystal_size_min 0.083
_refine_diff_density_max 1.262
_refine_diff_density_min -1.336
_refine_diff_density_rms 0.179
_refine_ls_extinction_method none
_refine_ls_goodness_of_fit_ref 1.167
_refine_ls_hydrogen_treatment constr
_refine_ls_matrix_type full
_refine_ls_number_parameters 1295
_refine_ls_number_reflns 14714
_refine_ls_number_restraints 853
_refine_ls_restrained_S_all 1.145
_refine_ls_R_factor_all 0.0788
_refine_ls_R_factor_gt 0.0573
_refine_ls_shift/su_max 0.001
_refine_ls_shift/su_mean 0.000
_refine_ls_structure_factor_coef Fsqd
_refine_ls_weighting_details 'w=1/[\s^2^(Fo^2^)+87.5652P] where P=(Fo^2^+2Fc^2^)/3'
_refine_ls_weighting_scheme calc
_refine_ls_wR_factor_gt 0.1135
_refine_ls_wR_factor_ref 0.1302
_reflns_Friedel_coverage 0.000
_reflns_number_gt 11677
_reflns_number_total 14714
_reflns_threshold_expression 'I > 2\s(I)'
_cod_data_source_file c8ce00243f2.cif
_cod_data_source_block Complex3
_cod_depositor_comments
;
The following automatic conversions were performed:

'_exptl_absorpt_correction_type' value 'Multi-scan' changed to
'multi-scan' according to
/home/data/users/saulius/crontab/automatic-downloads/rss-feeds/RSC/lib/dictionaries/cif_core.dic
dictionary named 'cif_core.dic' version 2.4.2 from 2011-04-26.

Automatic conversion script
Id: cif_fix_values 4973 2017-02-22 13:04:09Z antanas 

 Adding full bibliography for 7230255--7230262.cif.
;
_cod_database_code 7230257
_shelx_shelxl_version_number 2014/7
_shelx_space_group_comment
;
The symmetry employed for this shelxl refinement is uniquely defined
by the following loop, which should always be used as a source of
symmetry information in preference to the above space-group names.
They are only intended as comments.
;
_shelx_estimated_absorpt_t_min 0.689
_shelx_estimated_absorpt_t_max 0.790

loop_
_space_group_symop_operation_xyz
'x, y, z'
'-x, -y, -z'

loop_
_atom_site_label
_atom_site_type_symbol
_atom_site_fract_x
_atom_site_fract_y
_atom_site_fract_z
_atom_site_U_iso_or_equiv
_atom_site_adp_type
_atom_site_occupancy
_atom_site_site_symmetry_order
_atom_site_calc_flag
_atom_site_refinement_flags_posn
_atom_site_refinement_flags_adp
_atom_site_refinement_flags_occupancy
_atom_site_disorder_assembly
_atom_site_disorder_group
Ag1 Ag 0.58356(5) 0.60234(5) 0.16797(4) 0.0404(2) Uani 1 1 d . . . . .
Ag2 Ag 0.77703(6) 0.62401(7) 0.16017(4) 0.0528(3) Uani 1 1 d . . . . .
Ag3 Ag 0.93751(7) 0.69337(6) 0.26886(5) 0.0575(3) Uani 1 1 d . . . . .
Ag4 Ag 0.83723(7) 0.91613(7) 0.12537(5) 0.0632(3) Uani 1 1 d . . . . .
Ag5 Ag 0.91475(13) 0.86405(17) 0.23697(10) 0.0523(7) Uani 0.882(10) 1 d . . P A 1
Ag5A Ag 0.9411(17) 0.8995(19) 0.2558(11) 0.099(6) Uiso 0.118(10) 1 d . . P A 2
Ag6 Ag 0.83556(7) 0.98476(6) 0.27638(5) 0.0645(3) Uani 1 1 d . . . . .
Ag7 Ag 0.63775(8) 0.92139(7) 0.15765(5) 0.0642(3) Uani 1 1 d . . . . .
Ag8 Ag 0.69205(7) 0.75911(6) 0.10152(7) 0.0741(4) Uani 1 1 d . . . . .
Ag9 Ag 0.62895(6) 0.65194(5) 0.36356(4) 0.0424(2) Uani 1 1 d . . . . .
Ag10 Ag 0.79958(6) 0.64754(6) 0.42350(4) 0.0458(2) Uani 1 1 d . . . . .
Ag11 Ag 0.55274(6) 0.49739(5) 0.27510(4) 0.0464(2) Uani 1 1 d . . . . .
Ag12 Ag 0.90330(6) 0.80681(6) 0.37665(4) 0.0492(2) Uani 1 1 d . . . . .
Ag13 Ag 0.53483(7) 0.71575(6) 0.26740(4) 0.0494(2) Uani 1 1 d . . . . .
Ag14 Ag 0.72694(7) 0.83577(6) 0.38897(5) 0.0531(2) Uani 1 1 d . . . . .
Ag15 Ag 0.64361(7) 0.89633(6) 0.29075(5) 0.0552(3) Uani 1 1 d . . . . .
Ag16 Ag 0.7613(4) 0.5546(5) 0.2801(3) 0.0439(12) Uani 0.82(5) 1 d . . P A 1
Ag6A Ag 0.763(2) 0.579(5) 0.2789(16) 0.068(7) Uani 0.18(5) 1 d . . P A 2
Cl0 Cl 0.74514(19) 0.75829(18) 0.25286(14) 0.0472(7) Uani 1 1 d . . . . .
F1 F 0.3472(10) 0.1693(8) 0.1681(6) 0.192(8) Uani 1 1 d . . . . .
F2 F 0.3410(7) 0.1974(6) 0.2665(5) 0.107(3) Uani 1 1 d . . . . .
F3 F 0.2898(8) 0.2603(9) 0.2092(8) 0.161(6) Uani 1 1 d . . . . .
F4 F 0.6283(8) 0.2606(7) 0.0926(6) 0.130(5) Uani 1 1 d . . . . .
F5 F 0.6878(7) 0.3895(7) 0.0908(5) 0.110(3) Uani 1 1 d . . . . .
F6 F 0.7377(7) 0.3382(8) 0.1634(6) 0.130(4) Uani 1 1 d . . . . .
F7 F 0.8849(7) 0.5545(9) 0.6218(5) 0.146(5) Uani 1 1 d . U . . .
F8 F 1.0206(7) 0.5916(11) 0.6156(5) 0.156(6) Uani 1 1 d . . . . .
F9 F 0.9590(13) 0.6739(9) 0.6383(5) 0.182(7) Uani 1 1 d . U . . .
F10 F 1.1566(6) 0.6377(7) 0.4291(4) 0.096(3) Uani 1 1 d . . . . .
F11 F 1.0844(7) 0.6164(8) 0.3376(4) 0.112(4) Uani 1 1 d . . . . .
F12 F 1.1286(6) 0.7363(7) 0.3936(6) 0.126(5) Uani 1 1 d . . . . .
F13 F 0.4098(9) 1.0493(11) 0.2096(9) 0.186(7) Uani 1 1 d . . . . .
F14 F 0.4509(13) 1.0150(14) 0.2952(13) 0.274(14) Uani 1 1 d . . . . .
F15 F 0.4874(9) 1.1448(10) 0.2881(8) 0.158(6) Uani 1 1 d . . . . .
C81 C 0.7992(18) 1.1833(13) 0.2868(12) 0.083(10) Uani 0.51(3) 1 d D U P B 1
F16 F 0.874(4) 1.160(4) 0.2927(19) 0.097(8) Uani 0.51(3) 1 d D U P B 1
F17 F 0.827(2) 1.2522(16) 0.2565(17) 0.122(12) Uani 0.51(3) 1 d D U P B 1
F18 F 0.7834(16) 1.2091(16) 0.3479(12) 0.116(10) Uani 0.51(3) 1 d D U P B 1
C81A C 0.8105(15) 1.1922(13) 0.2531(15) 0.079(10) Uani 0.49(3) 1 d D U P B 2
F16A F 0.877(4) 1.178(5) 0.2879(18) 0.097(8) Uani 0.49(3) 1 d D U P B 2
F17A F 0.8507(18) 1.2260(17) 0.2027(15) 0.135(11) Uani 0.49(3) 1 d D U P B 2
F18A F 0.7960(19) 1.2555(18) 0.292(2) 0.137(16) Uani 0.49(3) 1 d D U P B 2
F19 F 0.988(2) 0.7321(19) -0.0110(9) 0.182(14) Uani 0.63(2) 1 d D U P C 1
F20 F 0.9109(15) 0.6403(11) 0.0458(9) 0.132(9) Uani 0.63(2) 1 d D U P C 1
F21 F 1.0459(15) 0.7236(17) 0.0824(15) 0.195(11) Uani 0.63(2) 1 d D U P C 1
F19A F 1.0578(17) 0.782(2) 0.045(2) 0.172(17) Uani 0.37(2) 1 d D U P C 2
F20A F 0.932(2) 0.701(2) -0.0125(11) 0.129(14) Uani 0.37(2) 1 d D U P C 2
F21A F 0.982(3) 0.659(2) 0.071(2) 0.195(11) Uani 0.37(2) 1 d D U P C 2
O1 O 0.4544(6) 0.3596(6) 0.2640(5) 0.065(2) Uani 1 1 d . . . . .
O2 O 0.6280(6) 0.4256(6) 0.2074(5) 0.070(3) Uani 1 1 d . . . . .
O3 O 0.8548(5) 0.6109(5) 0.5152(4) 0.049(2) Uani 1 1 d . . . . .
O4 O 0.9398(5) 0.6381(6) 0.3918(4) 0.054(2) Uani 1 1 d . . . . .
O5 O 0.5472(8) 1.0043(7) 0.1775(7) 0.098(4) Uani 1 1 d . . . . .
O6 O 0.7449(6) 1.0596(6) 0.2087(5) 0.068(3) Uani 1 1 d . . . . .
O7 O 0.9025(7) 0.7592(6) 0.1400(4) 0.075(3) Uani 1 1 d . . . . .
O8 O 0.9212(8) 0.8379(7) 0.0618(5) 0.089(3) Uani 1 1 d . . . . .
C1 C 1.0012(7) 0.8244(7) 0.3106(5) 0.045(3) Uani 1 1 d . U . . .
C2 C 1.0715(8) 0.8561(8) 0.2867(6) 0.050(3) Uani 1 1 d . U . . .
C3 C 1.1600(8) 0.8971(9) 0.2634(6) 0.074(4) Uani 1 1 d D U . . .
C4 C 1.1464(16) 0.8812(19) 0.1877(8) 0.104(9) Uani 0.63(2) 1 d D U P D 1
H4A H 1.2041 0.9077 0.1702 0.155 Uiso 0.63(2) 1 calc R U P D 1
H4B H 1.1241 0.8210 0.1720 0.155 Uiso 0.63(2) 1 calc R U P D 1
H4C H 1.1024 0.9051 0.1736 0.155 Uiso 0.63(2) 1 calc R U P D 1
C5 C 1.1840(14) 0.9907(11) 0.2863(13) 0.094(8) Uani 0.63(2) 1 d D U P D 1
H5A H 1.2428 1.0213 0.2721 0.142 Uiso 0.63(2) 1 calc R U P D 1
H5B H 1.1379 1.0092 0.2679 0.142 Uiso 0.63(2) 1 calc R U P D 1
H5C H 1.1866 1.0015 0.3336 0.142 Uiso 0.63(2) 1 calc R U P D 1
C6 C 1.2275(15) 0.8631(17) 0.2861(13) 0.100(9) Uani 0.63(2) 1 d D U P D 1
H6A H 1.2858 0.8914 0.2700 0.150 Uiso 0.63(2) 1 calc R U P D 1
H6B H 1.2340 0.8723 0.3335 0.150 Uiso 0.63(2) 1 calc R U P D 1
H6C H 1.2076 0.8031 0.2698 0.150 Uiso 0.63(2) 1 calc R U P D 1
C4A C 1.167(3) 0.953(2) 0.2138(17) 0.114(14) Uani 0.37(2) 1 d D U P D 2
H4A1 H 1.2297 0.9757 0.2033 0.170 Uiso 0.37(2) 1 calc R U P D 2
H4A2 H 1.1284 0.9213 0.1747 0.170 Uiso 0.37(2) 1 calc R U P D 2
H4A3 H 1.1472 0.9993 0.2311 0.170 Uiso 0.37(2) 1 calc R U P D 2
C5A C 1.2265(18) 0.947(2) 0.3241(14) 0.085(12) Uani 0.37(2) 1 d D U P D 2
H5A1 H 1.2864 0.9756 0.3102 0.127 Uiso 0.37(2) 1 calc R U P D 2
H5A2 H 1.2041 0.9891 0.3466 0.127 Uiso 0.37(2) 1 calc R U P D 2
H5A3 H 1.2306 0.9090 0.3534 0.127 Uiso 0.37(2) 1 calc R U P D 2
C6A C 1.194(3) 0.826(2) 0.2378(19) 0.099(11) Uani 0.37(2) 1 d D U P D 2
H6A1 H 1.2534 0.8491 0.2215 0.148 Uiso 0.37(2) 1 calc R U P D 2
H6A2 H 1.1992 0.7950 0.2729 0.148 Uiso 0.37(2) 1 calc R U P D 2
H6A3 H 1.1514 0.7873 0.2027 0.148 Uiso 0.37(2) 1 calc R U P D 2
C7 C 0.9356(8) 0.9922(8) 0.2097(6) 0.052(3) Uani 1 1 d . U . . .
C8 C 0.9753(8) 1.0440(9) 0.1794(6) 0.057(3) Uani 1 1 d . U . . .
C9 C 1.0254(10) 1.1119(11) 0.1438(9) 0.091(5) Uani 1 1 d . U . . .
C10 C 1.0935(15) 1.0864(16) 0.1079(12) 0.157(9) Uani 1 1 d . U . . .
H10A H 1.1271 1.1308 0.0842 0.235 Uiso 1 1 calc R U . . .
H10B H 1.1354 1.0766 0.1386 0.235 Uiso 1 1 calc R U . . .
H10C H 1.0629 1.0349 0.0774 0.235 Uiso 1 1 calc R U . . .
C11 C 1.0726(16) 1.1907(13) 0.1912(14) 0.165(9) Uani 1 1 d . U . . .
H11A H 1.1057 1.2356 0.1677 0.247 Uiso 1 1 calc R U . . .
H11B H 1.0278 1.2070 0.2154 0.247 Uiso 1 1 calc R U . . .
H11C H 1.1149 1.1808 0.2214 0.247 Uiso 1 1 calc R U . . .
C12 C 0.9578(14) 1.1288(19) 0.1021(15) 0.208(13) Uani 1 1 d . U . . .
H12A H 0.9889 1.1735 0.0779 0.312 Uiso 1 1 calc R U . . .
H12B H 0.9240 1.0780 0.0718 0.312 Uiso 1 1 calc R U . . .
H12C H 0.9161 1.1459 0.1293 0.312 Uiso 1 1 calc R U . . .
C13 C 0.8183(7) 0.7896(7) 0.4507(5) 0.039(2) Uani 1 1 d . U . . .
C14 C 0.7783(8) 0.7789(7) 0.4992(5) 0.047(3) Uani 1 1 d . U . . .
C15 C 0.7304(10) 0.7691(9) 0.5607(6) 0.063(3) Uani 1 1 d . U . . .
C16 C 0.8023(13) 0.7814(15) 0.6146(7) 0.115(7) Uani 1 1 d . U . . .
H16A H 0.8464 0.8383 0.6193 0.173 Uiso 1 1 calc R U . . .
H16B H 0.7741 0.7726 0.6552 0.173 Uiso 1 1 calc R U . . .
H16C H 0.8328 0.7412 0.6040 0.173 Uiso 1 1 calc R U . . .
C17 C 0.6612(13) 0.6819(11) 0.5521(9) 0.109(6) Uani 1 1 d . U . . .
H17A H 0.6918 0.6412 0.5465 0.164 Uiso 1 1 calc R U . . .
H17B H 0.6272 0.6749 0.5905 0.164 Uiso 1 1 calc R U . . .
H17C H 0.6197 0.6731 0.5139 0.164 Uiso 1 1 calc R U . . .
C18 C 0.6829(12) 0.8318(11) 0.5694(7) 0.086(4) Uani 1 1 d . U . . .
H18A H 0.7276 0.8885 0.5750 0.128 Uiso 1 1 calc R U . . .
H18B H 0.6414 0.8229 0.5311 0.128 Uiso 1 1 calc R U . . .
H18C H 0.6488 0.8247 0.6077 0.128 Uiso 1 1 calc R U . . .
C19 C 0.4794(7) 0.5746(6) 0.2302(5) 0.035(2) Uani 1 1 d . U . . .
C20 C 0.4131(7) 0.5482(7) 0.2587(5) 0.040(2) Uani 1 1 d . U . . .
C21 C 0.3315(8) 0.5191(8) 0.2937(6) 0.050(3) Uani 1 1 d . U . . .
C22 C 0.2641(12) 0.4454(16) 0.2525(9) 0.176(11) Uani 1 1 d . U . . .
H22A H 0.2095 0.4252 0.2751 0.263 Uiso 1 1 calc R U . . .
H22B H 0.2491 0.4612 0.2117 0.263 Uiso 1 1 calc R U . . .
H22C H 0.2894 0.4010 0.2436 0.263 Uiso 1 1 calc R U . . .
C23 C 0.2956(13) 0.5893(13) 0.3074(12) 0.151(9) Uani 1 1 d . U . . .
H23A H 0.2413 0.5711 0.3307 0.227 Uiso 1 1 calc R U . . .
H23B H 0.3415 0.6376 0.3338 0.227 Uiso 1 1 calc R U . . .
H23C H 0.2805 0.6051 0.2665 0.227 Uiso 1 1 calc R U . . .
C24 C 0.3538(10) 0.4935(13) 0.3548(8) 0.104(6) Uani 1 1 d . U . . .
H24A H 0.2993 0.4743 0.3777 0.156 Uiso 1 1 calc R U . . .
H24B H 0.3774 0.4481 0.3451 0.156 Uiso 1 1 calc R U . . .
H24C H 0.3995 0.5412 0.3820 0.156 Uiso 1 1 calc R U . . .
C25 C 0.6714(7) 0.5481(7) 0.3598(5) 0.034(2) Uani 1 1 d . U . . .
C26 C 0.6860(7) 0.4899(6) 0.3770(5) 0.034(2) Uani 1 1 d . U . . .
C27 C 0.6938(9) 0.4153(7) 0.4015(6) 0.058(3) Uani 1 1 d . U . . .
C28 C 0.6251(10) 0.3347(8) 0.3626(7) 0.073(4) Uani 1 1 d . U . . .
H28A H 0.6308 0.2862 0.3791 0.109 Uiso 1 1 calc R U . . .
H28B H 0.5638 0.3351 0.3671 0.109 Uiso 1 1 calc R U . . .
H28C H 0.6368 0.3315 0.3169 0.109 Uiso 1 1 calc R U . . .
C29 C 0.6749(13) 0.4203(9) 0.4720(7) 0.090(5) Uani 1 1 d . U . . .
H29A H 0.6799 0.3716 0.4886 0.135 Uiso 1 1 calc R U . . .
H29B H 0.7188 0.4714 0.4969 0.135 Uiso 1 1 calc R U . . .
H29C H 0.6138 0.4213 0.4762 0.135 Uiso 1 1 calc R U . . .
C30 C 0.7902(10) 0.4165(9) 0.3944(9) 0.089(5) Uani 1 1 d . U . . .
H30A H 0.7969 0.3679 0.4103 0.133 Uiso 1 1 calc R U . . .
H30B H 0.8024 0.4146 0.3488 0.133 Uiso 1 1 calc R U . . .
H30C H 0.8332 0.4678 0.4197 0.133 Uiso 1 1 calc R U . . .
C31 C 0.8623(7) 0.5708(7) 0.2122(5) 0.036(2) Uani 1 1 d . U . . .
C32 C 0.9183(7) 0.5433(7) 0.1931(5) 0.042(2) Uani 1 1 d . U . . .
C33 C 0.9813(9) 0.5015(9) 0.1657(7) 0.064(3) Uani 1 1 d . U . . .
C34 C 0.9451(12) 0.4603(12) 0.0959(8) 0.102(6) Uani 1 1 d . U . . .
H34A H 0.9445 0.5033 0.0699 0.154 Uiso 1 1 calc R U . . .
H34B H 0.9840 0.4310 0.0776 0.154 Uiso 1 1 calc R U . . .
H34C H 0.8836 0.4204 0.0954 0.154 Uiso 1 1 calc R U . . .
C35 C 0.9835(11) 0.4388(10) 0.2073(10) 0.095(5) Uani 1 1 d . U . . .
H35A H 1.0241 0.4103 0.1907 0.143 Uiso 1 1 calc R U . . .
H35B H 1.0054 0.4670 0.2517 0.143 Uiso 1 1 calc R U . . .
H35C H 0.9226 0.3977 0.2069 0.143 Uiso 1 1 calc R U . . .
C36 C 1.0742(9) 0.5694(11) 0.1677(8) 0.088(5) Uani 1 1 d . U . . .
H36A H 1.0708 0.6098 0.1399 0.131 Uiso 1 1 calc R U . . .
H36B H 1.0937 0.5981 0.2122 0.131 Uiso 1 1 calc R U . . .
H36C H 1.1177 0.5439 0.1521 0.131 Uiso 1 1 calc R U . . .
C37 C 0.5700(8) 0.7440(7) 0.3824(5) 0.044(3) Uani 1 1 d . U . . .
C38 C 0.5258(9) 0.7865(7) 0.4002(6) 0.047(3) Uani 1 1 d . U . . .
C39 C 0.4744(12) 0.8394(10) 0.4263(8) 0.080(4) Uani 1 1 d . U . . .
C40 C 0.4071(19) 0.835(2) 0.3745(12) 0.188(11) Uani 1 1 d . U . . .
H40A H 0.4375 0.8514 0.3360 0.282 Uiso 1 1 calc R U . . .
H40B H 0.3639 0.7775 0.3641 0.282 Uiso 1 1 calc R U . . .
H40C H 0.3750 0.8726 0.3890 0.282 Uiso 1 1 calc R U . . .
C41 C 0.4401(17) 0.8168(15) 0.4864(11) 0.153(9) Uani 1 1 d . U . . .
H41A H 0.4903 0.8220 0.5173 0.229 Uiso 1 1 calc R U . . .
H41B H 0.4089 0.8541 0.5039 0.229 Uiso 1 1 calc R U . . .
H41C H 0.3978 0.7590 0.4790 0.229 Uiso 1 1 calc R U . . .
C42 C 0.5405(17) 0.9303(11) 0.4394(15) 0.185(11) Uani 1 1 d . U . . .
H42A H 0.5646 0.9468 0.3989 0.278 Uiso 1 1 calc R U . . .
H42B H 0.5087 0.9670 0.4571 0.278 Uiso 1 1 calc R U . . .
H42C H 0.5902 0.9350 0.4705 0.278 Uiso 1 1 calc R U . . .
C43 C 0.5399(9) 0.8302(8) 0.2200(6) 0.053(3) Uani 1 1 d . U . . .
C44 C 0.4782(8) 0.7911(8) 0.1779(6) 0.050(3) Uani 1 1 d . U . . .
C45 C 0.4054(9) 0.7530(9) 0.1256(7) 0.063(3) Uani 1 1 d . U . . .
C46 C 0.4411(10) 0.7126(11) 0.0697(7) 0.084(4) Uani 1 1 d . U . . .
H46A H 0.3932 0.6869 0.0344 0.126 Uiso 1 1 calc R U . . .
H46B H 0.4919 0.7550 0.0545 0.126 Uiso 1 1 calc R U . . .
H46C H 0.4614 0.6696 0.0838 0.126 Uiso 1 1 calc R U . . .
C47 C 0.3773(11) 0.8222(10) 0.1029(9) 0.093(5) Uani 1 1 d . U . . .
H47A H 0.3287 0.7975 0.0680 0.139 Uiso 1 1 calc R U . . .
H47B H 0.3559 0.8505 0.1392 0.139 Uiso 1 1 calc R U . . .
H47C H 0.4292 0.8626 0.0872 0.139 Uiso 1 1 calc R U . . .
C48 C 0.3271(9) 0.6879(10) 0.1497(8) 0.081(4) Uani 1 1 d . U . . .
H48A H 0.2785 0.6624 0.1149 0.122 Uiso 1 1 calc R U . . .
H48B H 0.3473 0.6447 0.1635 0.122 Uiso 1 1 calc R U . . .
H48C H 0.3048 0.7145 0.1864 0.122 Uiso 1 1 calc R U . . .
C49 C 0.7506(9) 0.9678(7) 0.3604(6) 0.053(3) Uani 1 1 d . U . . .
C50 C 0.8077(11) 1.0129(9) 0.4001(6) 0.084(5) Uani 1 1 d D U . . .
C51 C 0.8931(17) 1.0556(14) 0.4483(11) 0.101(8) Uani 0.55(2) 1 d D U P E 1
C52 C 0.977(2) 1.031(2) 0.436(2) 0.148(13) Uani 0.55(2) 1 d D U P E 1
H52A H 0.9599 0.9703 0.4340 0.222 Uiso 0.55(2) 1 calc R U P E 1
H52B H 0.9999 1.0471 0.3955 0.222 Uiso 0.55(2) 1 calc R U P E 1
H52C H 1.0236 1.0594 0.4719 0.222 Uiso 0.55(2) 1 calc R U P E 1
C53 C 0.856(3) 1.028(2) 0.5105(13) 0.150(16) Uani 0.55(2) 1 d D U P E 1
H53A H 0.8385 0.9674 0.5069 0.225 Uiso 0.55(2) 1 calc R U P E 1
H53B H 0.9015 1.0555 0.5467 0.225 Uiso 0.55(2) 1 calc R U P E 1
H53C H 0.8022 1.0436 0.5179 0.225 Uiso 0.55(2) 1 calc R U P E 1
C54 C 0.920(3) 1.1494(14) 0.452(2) 0.126(13) Uani 0.55(2) 1 d D U P E 1
H54A H 0.9443 1.1654 0.4111 0.189 Uiso 0.55(2) 1 calc R U P E 1
H54B H 0.8675 1.1657 0.4588 0.189 Uiso 0.55(2) 1 calc R U P E 1
H54C H 0.9667 1.1777 0.4876 0.189 Uiso 0.55(2) 1 calc R U P E 1
C51A C 0.846(2) 1.0869(16) 0.4538(12) 0.098(9) Uani 0.45(2) 1 d D U P E 2
C52A C 0.944(2) 1.113(3) 0.436(2) 0.116(13) Uani 0.45(2) 1 d D U P E 2
H52D H 0.9817 1.1618 0.4663 0.174 Uiso 0.45(2) 1 calc R U P E 2
H52E H 0.9661 1.0665 0.4380 0.174 Uiso 0.45(2) 1 calc R U P E 2
H52F H 0.9466 1.1261 0.3919 0.174 Uiso 0.45(2) 1 calc R U P E 2
C53A C 0.843(3) 1.069(2) 0.5227(14) 0.150(17) Uani 0.45(2) 1 d D U P E 2
H53D H 0.8701 1.1210 0.5529 0.226 Uiso 0.45(2) 1 calc R U P E 2
H53E H 0.7806 1.0410 0.5315 0.226 Uiso 0.45(2) 1 calc R U P E 2
H53F H 0.8776 1.0319 0.5282 0.226 Uiso 0.45(2) 1 calc R U P E 2
C54A C 0.815(3) 1.161(2) 0.451(2) 0.135(14) Uani 0.45(2) 1 d D U P E 2
H54D H 0.8438 1.2050 0.4877 0.203 Uiso 0.45(2) 1 calc R U P E 2
H54E H 0.8307 1.1832 0.4105 0.203 Uiso 0.45(2) 1 calc R U P E 2
H54F H 0.7490 1.1426 0.4524 0.203 Uiso 0.45(2) 1 calc R U P E 2
C55 C 0.6689(7) 0.6223(6) 0.0915(5) 0.032(2) Uani 1 1 d . U . . .
C56 C 0.6697(9) 0.6220(7) 0.0353(5) 0.048(3) Uani 1 1 d . U . . .
C57 C 0.6658(14) 0.6094(10) -0.0375(6) 0.092(5) Uani 1 1 d . U . . .
C58 C 0.5676(16) 0.5959(15) -0.0635(8) 0.153(8) Uani 1 1 d . U . . .
H58A H 0.5541 0.6466 -0.0498 0.230 Uiso 1 1 calc R U . . .
H58B H 0.5618 0.5834 -0.1108 0.230 Uiso 1 1 calc R U . . .
H58C H 0.5251 0.5491 -0.0462 0.230 Uiso 1 1 calc R U . . .
C59 C 0.7324(17) 0.6844(13) -0.0590(8) 0.151(9) Uani 1 1 d . U . . .
H59A H 0.7176 0.7339 -0.0434 0.227 Uiso 1 1 calc R U . . .
H59B H 0.7933 0.6921 -0.0412 0.227 Uiso 1 1 calc R U . . .
H59C H 0.7298 0.6761 -0.1063 0.227 Uiso 1 1 calc R U . . .
C60 C 0.683(2) 0.5323(13) -0.0590(9) 0.165(9) Uani 1 1 d . U . . .
H60A H 0.6379 0.4854 -0.0437 0.247 Uiso 1 1 calc R U . . .
H60B H 0.6801 0.5220 -0.1064 0.247 Uiso 1 1 calc R U . . .
H60C H 0.7435 0.5380 -0.0413 0.247 Uiso 1 1 calc R U . . .
C61 C 0.7046(8) 0.8751(7) 0.0732(6) 0.047(3) Uani 1 1 d . U . . .
C62 C 0.6893(8) 0.9258(7) 0.0450(5) 0.046(3) Uani 1 1 d . U . . .
C63 C 0.6704(9) 0.9833(8) 0.0035(6) 0.053(3) Uani 1 1 d . U . . .
C64 C 0.5777(10) 0.9389(11) -0.0310(7) 0.081(4) Uani 1 1 d . U . . .
H64A H 0.5635 0.9750 -0.0585 0.121 Uiso 1 1 calc R U . . .
H64B H 0.5762 0.8872 -0.0578 0.121 Uiso 1 1 calc R U . . .
H64C H 0.5330 0.9255 0.0009 0.121 Uiso 1 1 calc R U . . .
C65 C 0.6757(13) 1.0648(9) 0.0446(7) 0.083(5) Uani 1 1 d . U . . .
H65A H 0.6632 1.1015 0.0168 0.125 Uiso 1 1 calc R U . . .
H65B H 0.6311 1.0533 0.0766 0.125 Uiso 1 1 calc R U . . .
H65C H 0.7363 1.0923 0.0669 0.125 Uiso 1 1 calc R U . . .
C66 C 0.7402(11) 0.9998(11) -0.0455(7) 0.089(5) Uani 1 1 d . U . . .
H66A H 0.7295 1.0373 -0.0733 0.133 Uiso 1 1 calc R U . . .
H66B H 0.8007 1.0259 -0.0228 0.133 Uiso 1 1 calc R U . . .
H66C H 0.7357 0.9470 -0.0721 0.133 Uiso 1 1 calc R U . . .
C67 C 1.0949(10) 0.6557(11) 0.3969(7) 0.070(4) Uani 1 1 d . U . . .
C68 C 1.0034(8) 0.6371(8) 0.4282(6) 0.050(3) Uani 1 1 d . U . . .
C69 C 1.0054(8) 0.6257(7) 0.4933(5) 0.047(3) Uani 1 1 d . U . . .
H69 H 1.0604 0.6261 0.5132 0.057 Uiso 1 1 calc R U . . .
C70 C 0.9324(7) 0.6137(7) 0.5303(5) 0.041(2) Uani 1 1 d . U . . .
C71 C 0.9504(8) 0.6062(9) 0.6015(6) 0.052(3) Uani 1 1 d . U . . .
C72 C 0.3550(11) 0.2271(10) 0.2144(8) 0.074(4) Uani 1 1 d . U . . .
C73 C 0.4500(9) 0.2999(9) 0.2222(7) 0.060(3) Uani 1 1 d . U . . .
C74 C 0.5141(9) 0.2920(8) 0.1804(6) 0.055(3) Uani 1 1 d . U . . .
H74 H 0.5001 0.2405 0.1520 0.066 Uiso 1 1 calc R U . . .
C75 C 0.5975(8) 0.3542(9) 0.1771(6) 0.055(3) Uani 1 1 d . U . . .
C76 C 0.6628(11) 0.3334(11) 0.1285(8) 0.077(4) Uani 1 1 d . U . . .
C77 C 0.4764(13) 1.0663(15) 0.2578(14) 0.114(7) Uani 1 1 d . U . . .
C78 C 0.5627(11) 1.0603(11) 0.2254(9) 0.081(4) Uani 1 1 d . U . . .
C79 C 0.6432(10) 1.1185(10) 0.2543(10) 0.093(5) Uani 1 1 d . U . . .
H79 H 0.6414 1.1637 0.2850 0.111 Uiso 1 1 calc R U . . .
C80 C 0.7255(9) 1.1143(8) 0.2407(8) 0.075(4) Uani 1 1 d D U . . .
C82 C 0.9286(10) 0.7811(9) 0.0875(6) 0.068(4) Uani 1 1 d D U . . .
C83 C 0.9700(12) 0.7243(10) 0.0497(7) 0.111(7) Uani 1 1 d D U . . .

loop_
_atom_site_aniso_label
_atom_site_aniso_U_11
_atom_site_aniso_U_22
_atom_site_aniso_U_33
_atom_site_aniso_U_23
_atom_site_aniso_U_13
_atom_site_aniso_U_12
Ag1 0.0360(5) 0.0497(5) 0.0358(5) 0.0123(4) 0.0099(4) 0.0126(4)
Ag2 0.0468(5) 0.0838(7) 0.0424(5) 0.0272(5) 0.0135(4) 0.0339(5)
Ag3 0.0496(6) 0.0597(6) 0.0603(6) 0.0104(5) 0.0050(5) 0.0152(5)
Ag4 0.0588(6) 0.0607(6) 0.0620(6) 0.0211(5) -0.0092(5) 0.0078(5)
Ag5 0.0535(10) 0.0572(13) 0.0522(10) 0.0268(8) 0.0081(7) 0.0199(9)
Ag6 0.0642(7) 0.0513(6) 0.0699(7) 0.0102(5) 0.0211(5) 0.0087(5)
Ag7 0.0845(8) 0.0658(7) 0.0489(6) 0.0201(5) 0.0216(5) 0.0293(6)
Ag8 0.0556(6) 0.0388(6) 0.1318(11) 0.0241(6) 0.0152(6) 0.0169(5)
Ag9 0.0426(5) 0.0374(5) 0.0499(5) 0.0045(4) -0.0034(4) 0.0190(4)
Ag10 0.0368(5) 0.0561(6) 0.0452(5) 0.0120(4) -0.0014(4) 0.0163(4)
Ag11 0.0441(5) 0.0439(5) 0.0523(5) 0.0069(4) -0.0012(4) 0.0175(4)
Ag12 0.0400(5) 0.0611(6) 0.0393(5) 0.0173(4) 0.0059(4) 0.0046(4)
Ag13 0.0570(6) 0.0455(5) 0.0486(5) 0.0119(4) 0.0049(4) 0.0198(4)
Ag14 0.0585(6) 0.0465(5) 0.0509(6) 0.0132(4) -0.0008(4) 0.0128(5)
Ag15 0.0607(6) 0.0565(6) 0.0460(5) 0.0190(4) 0.0051(4) 0.0137(5)
Ag16 0.0359(11) 0.058(2) 0.0404(16) 0.0214(12) 0.0157(8) 0.0143(11)
Ag6A 0.053(6) 0.10(2) 0.054(7) 0.051(10) 0.007(5) 0.015(10)
Cl0 0.0391(15) 0.0538(17) 0.0444(16) -0.0014(13) 0.0064(12) 0.0141(13)
F1 0.190(13) 0.125(10) 0.116(9) -0.078(8) 0.075(9) -0.094(9)
F2 0.105(8) 0.080(6) 0.119(8) 0.023(6) 0.059(6) 0.003(5)
F3 0.088(9) 0.152(12) 0.215(16) 0.025(11) -0.042(9) 0.013(8)
F4 0.120(9) 0.107(8) 0.128(9) -0.062(7) 0.038(7) 0.022(7)
F5 0.107(8) 0.139(9) 0.079(7) 0.020(6) 0.042(6) 0.033(7)
F6 0.092(8) 0.188(12) 0.126(9) -0.025(8) 0.000(7) 0.089(8)
F7 0.093(8) 0.232(14) 0.099(8) 0.118(9) 0.014(6) 0.005(8)
F8 0.082(7) 0.38(2) 0.074(6) 0.111(10) 0.031(5) 0.129(10)
F9 0.35(2) 0.148(11) 0.060(7) -0.004(7) -0.054(10) 0.122(14)
F10 0.063(5) 0.183(10) 0.077(6) 0.057(6) 0.022(4) 0.073(6)
F11 0.093(7) 0.215(13) 0.058(6) 0.022(7) 0.028(5) 0.089(8)
F12 0.068(6) 0.138(9) 0.201(12) 0.114(9) 0.061(7) 0.032(6)
F13 0.098(10) 0.243(18) 0.225(17) -0.025(14) -0.006(10) 0.096(11)
F14 0.217(19) 0.31(2) 0.43(3) 0.27(3) 0.24(2) 0.165(18)
F15 0.123(10) 0.149(12) 0.215(15) -0.003(11) 0.052(10) 0.075(9)
C81 0.066(12) 0.065(16) 0.12(2) 0.038(16) 0.007(16) 0.017(13)
F16 0.085(7) 0.05(2) 0.137(10) 0.007(7) -0.007(7) 0.011(12)
F17 0.12(2) 0.055(16) 0.18(3) 0.048(19) 0.00(2) 0.007(14)
F18 0.122(18) 0.102(18) 0.11(2) -0.031(14) 0.002(14) 0.042(14)
C81A 0.061(11) 0.054(15) 0.13(3) 0.018(19) 0.014(18) 0.028(10)
F16A 0.085(7) 0.05(2) 0.137(10) 0.007(7) -0.007(7) 0.011(12)
F17A 0.14(2) 0.095(18) 0.18(3) 0.069(19) 0.07(2) 0.025(15)
F18A 0.082(17) 0.075(18) 0.22(4) -0.06(2) 0.03(2) 0.014(14)
F19 0.28(4) 0.23(3) 0.134(19) 0.114(19) 0.16(2) 0.16(3)
F20 0.19(2) 0.141(16) 0.119(15) 0.043(12) 0.067(15) 0.107(15)
F21 0.21(3) 0.19(3) 0.28(2) 0.06(2) 0.06(2) 0.16(2)
F19A 0.14(3) 0.29(4) 0.15(3) 0.04(3) 0.04(2) 0.15(3)
F20A 0.16(3) 0.12(3) 0.11(3) 0.002(19) 0.09(2) 0.06(2)
F21A 0.21(3) 0.19(3) 0.28(2) 0.06(2) 0.06(2) 0.16(2)
O1 0.056(6) 0.055(6) 0.077(7) 0.004(5) 0.017(5) 0.012(5)
O2 0.053(6) 0.053(6) 0.087(7) -0.020(5) 0.015(5) 0.009(4)
O3 0.035(4) 0.078(6) 0.041(4) 0.022(4) 0.005(3) 0.021(4)
O4 0.036(4) 0.099(7) 0.038(4) 0.024(4) 0.004(4) 0.033(5)
O5 0.092(9) 0.058(7) 0.145(12) 0.013(7) 0.004(8) 0.032(6)
O6 0.065(6) 0.052(5) 0.089(7) 0.013(5) 0.012(5) 0.023(5)
O7 0.096(8) 0.072(6) 0.045(5) 0.010(5) 0.034(5) 0.010(6)
O8 0.127(10) 0.104(8) 0.079(7) 0.051(7) 0.043(7) 0.079(8)
C1 0.039(6) 0.053(7) 0.032(6) 0.013(5) -0.003(5) 0.003(5)
C2 0.038(5) 0.064(7) 0.042(6) 0.023(6) -0.003(4) 0.006(5)
C3 0.039(6) 0.105(9) 0.075(8) 0.032(7) 0.012(6) 0.014(6)
C4 0.050(14) 0.18(3) 0.075(9) 0.056(13) 0.024(10) 0.018(18)
C5 0.030(12) 0.097(10) 0.13(2) 0.043(13) 0.003(13) -0.015(9)
C6 0.044(11) 0.16(2) 0.12(2) 0.080(19) 0.025(13) 0.037(15)
C4A 0.08(3) 0.14(3) 0.11(3) 0.08(2) 0.03(2) 0.01(2)
C5A 0.012(12) 0.14(3) 0.094(18) 0.013(17) 0.009(12) 0.019(15)
C6A 0.08(3) 0.14(2) 0.08(3) 0.030(18) 0.05(2) 0.04(2)
C7 0.039(7) 0.053(7) 0.053(7) 0.015(5) -0.005(5) 0.004(5)
C8 0.043(7) 0.070(8) 0.063(8) 0.031(6) 0.014(6) 0.015(6)
C9 0.044(8) 0.104(10) 0.131(13) 0.074(8) 0.027(7) 0.013(7)
C10 0.124(17) 0.177(19) 0.19(2) 0.097(15) 0.115(16) 0.050(15)
C11 0.136(19) 0.086(11) 0.23(2) 0.046(11) 0.059(14) -0.025(12)
C12 0.091(14) 0.28(3) 0.29(3) 0.25(2) 0.016(13) 0.033(14)
C13 0.038(6) 0.043(6) 0.028(5) 0.010(5) -0.005(4) 0.004(5)
C14 0.061(7) 0.038(6) 0.031(5) -0.005(5) -0.007(4) 0.008(5)
C15 0.076(9) 0.077(8) 0.043(6) 0.021(6) 0.016(5) 0.030(6)
C16 0.115(13) 0.23(2) 0.035(7) 0.028(10) 0.012(7) 0.095(12)
C17 0.135(14) 0.089(9) 0.097(13) 0.034(9) 0.067(10) 0.019(9)
C18 0.105(13) 0.109(11) 0.065(10) 0.020(9) 0.028(8) 0.062(10)
C19 0.039(6) 0.034(6) 0.035(6) 0.011(4) -0.001(4) 0.016(5)
C20 0.039(5) 0.051(6) 0.036(6) 0.018(5) 0.005(4) 0.021(5)
C21 0.038(6) 0.080(8) 0.040(6) 0.019(5) 0.015(4) 0.026(5)
C22 0.080(12) 0.232(19) 0.090(11) -0.041(13) 0.051(9) -0.081(12)
C23 0.125(15) 0.153(13) 0.27(2) 0.150(14) 0.161(16) 0.106(12)
C24 0.065(10) 0.194(18) 0.084(9) 0.099(11) 0.043(7) 0.053(11)
C25 0.030(5) 0.050(6) 0.037(6) 0.021(5) 0.004(4) 0.026(5)
C26 0.042(6) 0.029(5) 0.029(5) -0.004(4) -0.010(4) 0.013(4)
C27 0.076(8) 0.040(6) 0.061(7) 0.017(5) 0.000(6) 0.022(6)
C28 0.092(9) 0.040(6) 0.083(9) -0.004(6) -0.013(8) 0.027(6)
C29 0.137(14) 0.061(9) 0.059(7) 0.024(6) -0.007(8) 0.015(9)
C30 0.074(8) 0.059(9) 0.147(15) 0.025(10) -0.011(8) 0.039(7)
C31 0.032(6) 0.045(6) 0.035(6) 0.015(5) 0.007(4) 0.016(5)
C32 0.034(6) 0.061(7) 0.039(6) 0.020(5) 0.014(5) 0.020(5)
C33 0.047(7) 0.079(9) 0.081(8) 0.023(6) 0.024(6) 0.036(6)
C34 0.083(11) 0.139(16) 0.094(9) -0.021(9) 0.028(8) 0.064(10)
C35 0.079(11) 0.091(11) 0.155(13) 0.054(10) 0.047(10) 0.064(9)
C36 0.043(7) 0.124(12) 0.109(12) 0.049(9) 0.032(7) 0.032(7)
C37 0.052(7) 0.039(6) 0.042(6) 0.007(5) -0.005(5) 0.019(5)
C38 0.068(8) 0.032(6) 0.046(7) 0.008(5) 0.008(5) 0.022(5)
C39 0.108(11) 0.073(8) 0.089(10) 0.031(8) 0.050(8) 0.059(8)
C40 0.23(2) 0.29(3) 0.143(15) 0.004(18) 0.008(15) 0.24(2)
C41 0.22(2) 0.194(19) 0.155(15) 0.113(16) 0.139(16) 0.166(18)
C42 0.193(19) 0.060(8) 0.32(3) -0.001(12) 0.151(17) 0.060(10)
C43 0.068(8) 0.054(7) 0.047(7) 0.028(6) 0.003(5) 0.027(6)
C44 0.053(7) 0.059(7) 0.046(6) 0.035(5) 0.013(4) 0.017(5)
C45 0.050(7) 0.079(9) 0.068(7) 0.037(6) 0.000(5) 0.022(6)
C46 0.058(9) 0.107(12) 0.072(8) 0.007(8) -0.003(6) 0.012(8)
C47 0.078(11) 0.094(11) 0.113(13) 0.050(9) -0.026(9) 0.029(8)
C48 0.054(8) 0.090(10) 0.097(11) 0.045(9) 0.004(7) 0.012(7)
C49 0.068(8) 0.030(6) 0.049(7) 0.008(5) 0.015(5) 0.000(5)
C50 0.109(10) 0.059(8) 0.044(7) 0.013(6) 0.005(6) -0.023(7)
C51 0.147(17) 0.048(13) 0.056(12) -0.007(12) -0.022(12) -0.022(13)
C52 0.123(18) 0.09(2) 0.17(3) 0.00(2) -0.049(19) -0.019(18)
C53 0.21(3) 0.09(2) 0.049(12) -0.002(16) -0.033(15) -0.07(2)
C54 0.17(3) 0.054(13) 0.09(2) 0.002(15) -0.03(2) -0.029(14)
C51A 0.125(18) 0.066(15) 0.059(12) -0.002(11) -0.015(15) -0.015(14)
C52A 0.105(17) 0.11(3) 0.09(2) 0.01(3) -0.040(16) -0.013(16)
C53A 0.23(4) 0.07(3) 0.051(10) -0.017(15) -0.02(2) -0.06(3)
C54A 0.15(3) 0.073(18) 0.14(3) -0.003(19) 0.02(3) 0.00(2)
C55 0.039(6) 0.029(5) 0.024(4) 0.004(4) 0.006(4) 0.006(5)
C56 0.071(8) 0.039(6) 0.031(5) 0.010(5) 0.011(5) 0.013(6)
C57 0.147(12) 0.066(8) 0.029(5) 0.004(6) 0.011(8) -0.005(8)
C58 0.180(14) 0.17(2) 0.044(10) -0.006(11) -0.054(11) -0.003(13)
C59 0.220(19) 0.117(12) 0.053(10) 0.027(10) 0.047(13) -0.029(14)
C60 0.31(3) 0.116(12) 0.054(11) -0.017(10) 0.055(15) 0.069(17)
C61 0.065(8) 0.030(6) 0.046(7) 0.001(5) 0.006(6) 0.015(5)
C62 0.058(7) 0.040(6) 0.040(6) 0.003(5) -0.001(5) 0.018(5)
C63 0.068(7) 0.060(7) 0.041(7) 0.012(5) 0.013(5) 0.031(6)
C64 0.073(8) 0.108(11) 0.072(10) 0.033(8) -0.002(6) 0.040(8)
C65 0.146(15) 0.063(8) 0.068(9) 0.022(6) 0.011(8) 0.066(9)
C66 0.088(9) 0.124(14) 0.065(9) 0.041(9) 0.032(8) 0.038(10)
C67 0.065(9) 0.109(12) 0.056(9) 0.035(8) 0.020(6) 0.047(9)
C68 0.043(6) 0.055(7) 0.058(6) 0.024(6) 0.016(5) 0.019(6)
C69 0.035(6) 0.062(7) 0.048(6) 0.026(6) 0.002(4) 0.016(6)
C70 0.040(6) 0.044(6) 0.040(5) 0.014(5) 0.002(4) 0.015(5)
C71 0.044(7) 0.072(9) 0.042(6) 0.016(7) 0.006(5) 0.021(7)
C72 0.070(9) 0.064(9) 0.074(10) 0.002(8) 0.015(8) 0.007(7)
C73 0.056(7) 0.059(8) 0.066(8) 0.030(7) 0.015(6) 0.013(6)
C74 0.059(6) 0.044(7) 0.051(7) 0.003(6) -0.001(5) 0.007(5)
C75 0.036(6) 0.078(9) 0.041(7) -0.008(6) -0.005(5) 0.017(5)
C76 0.066(9) 0.090(11) 0.072(10) -0.005(9) 0.009(7) 0.031(8)
C77 0.068(9) 0.109(15) 0.18(2) 0.058(15) 0.017(12) 0.034(10)
C78 0.066(7) 0.072(10) 0.111(13) 0.036(9) 0.007(8) 0.024(7)
C79 0.058(6) 0.071(10) 0.147(15) -0.007(9) 0.004(8) 0.031(7)
C80 0.064(7) 0.050(8) 0.116(12) 0.019(8) 0.023(8) 0.025(6)
C82 0.079(10) 0.086(10) 0.050(8) 0.026(7) 0.021(7) 0.035(8)
C83 0.18(2) 0.125(16) 0.083(13) 0.061(12) 0.060(13) 0.097(14)

loop_
_atom_type_symbol
_atom_type_description
_atom_type_scat_dispersion_real
_atom_type_scat_dispersion_imag
_atom_type_scat_source
C C 0.0033 0.0016 'International Tables Vol C Tables 4.2.6.8 and 6.1.1.4'
H H 0.0000 0.0000 'International Tables Vol C Tables 4.2.6.8 and 6.1.1.4'
O O 0.0106 0.0060 'International Tables Vol C Tables 4.2.6.8 and 6.1.1.4'
F F 0.0171 0.0103 'International Tables Vol C Tables 4.2.6.8 and 6.1.1.4'
Cl Cl 0.1484 0.1585 'International Tables Vol C Tables 4.2.6.8 and 6.1.1.4'
Ag Ag -0.8971 1.1015 'International Tables Vol C Tables 4.2.6.8 and 6.1.1.4'

loop_
_geom_angle_atom_site_label_1
_geom_angle_atom_site_label_2
_geom_angle_atom_site_label_3
_geom_angle
C19 Ag1 C55 169.4(4)
C19 Ag1 Ag13 50.5(3)
C55 Ag1 Ag13 133.5(3)
C19 Ag1 Ag2 142.4(3)
C55 Ag1 Ag2 47.4(3)
Ag13 Ag1 Ag2 118.61(4)
C19 Ag1 Ag11 49.8(3)
C55 Ag1 Ag11 136.0(3)
Ag13 Ag1 Ag11 81.32(3)
Ag2 Ag1 Ag11 96.09(3)
C19 Ag1 Ag8 136.3(3)
C55 Ag1 Ag8 44.4(3)
Ag13 Ag1 Ag8 89.49(4)
Ag2 Ag1 Ag8 66.97(3)
Ag11 Ag1 Ag8 153.88(4)
C55 Ag2 C31 156.3(4)
C55 Ag2 O7 99.5(3)
C31 Ag2 O7 98.4(4)
C55 Ag2 Ag6A 128.0(7)
C31 Ag2 Ag6A 51.3(11)
O7 Ag2 Ag6A 121.0(12)
C55 Ag2 Ag16 128.4(3)
C31 Ag2 Ag16 47.2(3)
O7 Ag2 Ag16 125.5(2)
C55 Ag2 Ag1 45.4(3)
C31 Ag2 Ag1 130.1(3)
O7 Ag2 Ag1 125.3(2)
Ag6A Ag2 Ag1 83.2(7)
Ag16 Ag2 Ag1 85.11(11)
C55 Ag2 Ag3 159.5(3)
C31 Ag2 Ag3 44.2(3)
O7 Ag2 Ag3 66.4(2)
Ag6A Ag2 Ag3 57.3(8)
Ag16 Ag2 Ag3 59.97(12)
Ag1 Ag2 Ag3 129.81(4)
C1 Ag3 C31 168.9(4)
C1 Ag3 Ag6A 130.4(15)
C31 Ag3 Ag6A 49.3(13)
C1 Ag3 Ag12 44.5(3)
C31 Ag3 Ag12 136.7(3)
Ag6A Ag3 Ag12 87.4(13)
C1 Ag3 Ag16 136.0(3)
C31 Ag3 Ag16 45.1(3)
Ag12 Ag3 Ag16 92.06(10)
C1 Ag3 Ag2 124.5(3)
C31 Ag3 Ag2 44.8(3)
Ag6A Ag3 Ag2 53.4(6)
Ag12 Ag3 Ag2 111.95(4)
Ag16 Ag3 Ag2 56.28(16)
C1 Ag3 Ag5 46.4(3)
C31 Ag3 Ag5 122.6(3)
Ag12 Ag3 Ag5 61.93(5)
Ag16 Ag3 Ag5 114.37(17)
Ag2 Ag3 Ag5 78.29(6)
C61 Ag4 C7 150.7(5)
C61 Ag4 O8 105.1(4)
C7 Ag4 O8 104.2(4)
C61 Ag4 C8 145.6(4)
C7 Ag4 C8 27.0(4)
O8 Ag4 C8 98.1(4)
C61 Ag4 Ag8 47.4(3)
C7 Ag4 Ag8 136.1(3)
O8 Ag4 Ag8 83.8(3)
C8 Ag4 Ag8 162.9(3)
C61 Ag4 Ag5 134.5(3)
C7 Ag4 Ag5 49.1(3)
O8 Ag4 Ag5 82.8(2)
C8 Ag4 Ag5 72.8(3)
Ag8 Ag4 Ag5 90.74(7)
C61 Ag4 Ag6 112.5(3)
C7 Ag4 Ag6 41.1(3)
O8 Ag4 Ag6 135.5(3)
C8 Ag4 Ag6 62.3(3)
Ag8 Ag4 Ag6 104.58(5)
Ag5 Ag4 Ag6 53.97(5)
C61 Ag4 Ag5A 142.3(5)
C7 Ag4 Ag5A 37.6(6)
O8 Ag4 Ag5A 88.3(4)
C8 Ag4 Ag5A 61.9(6)
Ag8 Ag4 Ag5A 101.4(5)
Ag6 Ag4 Ag5A 47.2(4)
C61 Ag4 Ag7 43.8(3)
C7 Ag4 Ag7 107.6(3)
O8 Ag4 Ag7 145.7(3)
C8 Ag4 Ag7 116.1(3)
Ag8 Ag4 Ag7 64.30(4)
Ag5 Ag4 Ag7 108.58(4)
Ag6 Ag4 Ag7 68.96(4)
Ag5A Ag4 Ag7 109.2(3)
C7 Ag5 C1 129.8(4)
C7 Ag5 O7 111.4(4)
C1 Ag5 O7 100.4(4)
C7 Ag5 Cl0 120.4(3)
C1 Ag5 Cl0 100.2(3)
O7 Ag5 Cl0 83.7(2)
C7 Ag5 Ag6 47.8(3)
C1 Ag5 Ag6 121.7(3)
O7 Ag5 Ag6 137.1(3)
Cl0 Ag5 Ag6 81.28(7)
C7 Ag5 Ag4 48.2(3)
C1 Ag5 Ag4 167.7(3)
O7 Ag5 Ag4 72.5(3)
Cl0 Ag5 Ag4 89.20(9)
Ag6 Ag5 Ag4 67.31(4)
C7 Ag5 Ag12 129.7(3)
C1 Ag5 Ag12 40.5(3)
O7 Ag5 Ag12 118.8(2)
Cl0 Ag5 Ag12 68.08(7)
Ag6 Ag5 Ag12 91.99(6)
Ag4 Ag5 Ag12 151.80(5)
C7 Ag5 Ag3 165.7(3)
C1 Ag5 Ag3 42.1(3)
O7 Ag5 Ag3 65.7(2)
Cl0 Ag5 Ag3 73.69(8)
Ag6 Ag5 Ag3 143.95(5)
Ag4 Ag5 Ag3 136.13(11)
Ag12 Ag5 Ag3 54.84(3)
C7 Ag5A C1 159.0(16)
C7 Ag5A C2 131.3(12)
C1 Ag5A C2 28.9(4)
C7 Ag5A Ag6 53.3(6)
C1 Ag5A Ag6 137.9(9)
C2 Ag5A Ag6 153.3(13)
C7 Ag5A Ag12 149.9(10)
C1 Ag5A Ag12 41.5(4)
C2 Ag5A Ag12 69.1(5)
Ag6 Ag5A Ag12 98.2(5)
C7 Ag5A Ag4 43.2(6)
C1 Ag5A Ag4 149.3(13)
C2 Ag5A Ag4 138.2(8)
Ag6 Ag5A Ag4 66.1(4)
Ag12 Ag5A Ag4 140.5(10)
C7 Ag6 C49 167.0(5)
C7 Ag6 Ag5A 49.1(5)
C49 Ag6 Ag5A 119.6(5)
C7 Ag6 C50 144.8(5)
C49 Ag6 C50 26.4(4)
Ag5A Ag6 C50 112.9(6)
C7 Ag6 Ag5 52.4(3)
C49 Ag6 Ag5 118.3(3)
C50 Ag6 Ag5 118.3(4)
C7 Ag6 Ag15 141.8(3)
C49 Ag6 Ag15 45.4(3)
Ag5A Ag6 Ag15 119.1(7)
C50 Ag6 Ag15 71.7(3)
Ag5 Ag6 Ag15 108.08(6)
C7 Ag6 Ag4 43.9(3)
C49 Ag6 Ag4 143.1(3)
Ag5A Ag6 Ag4 66.7(5)
C50 Ag6 Ag4 168.7(3)
Ag5 Ag6 Ag4 58.72(5)
Ag15 Ag6 Ag4 98.38(4)
C61 Ag7 O5 138.3(5)
C61 Ag7 C43 122.7(4)
O5 Ag7 C43 85.8(4)
C61 Ag7 O6 107.0(4)
O5 Ag7 O6 75.6(4)
C43 Ag7 O6 121.0(4)
C61 Ag7 C62 28.5(4)
O5 Ag7 C62 110.3(4)
C43 Ag7 C62 141.3(4)
O6 Ag7 C62 97.4(4)
C61 Ag7 Ag15 129.6(3)
O5 Ag7 Ag15 92.1(3)
C43 Ag7 Ag15 45.1(3)
O6 Ag7 Ag15 79.7(2)
C62 Ag7 Ag15 156.1(3)
C61 Ag7 Ag4 41.3(3)
O5 Ag7 Ag4 146.8(3)
C43 Ag7 Ag4 123.4(3)
O6 Ag7 Ag4 75.4(2)
C62 Ag7 Ag4 58.3(3)
Ag15 Ag7 Ag4 98.35(4)
C61 Ag7 Ag8 39.7(3)
O5 Ag7 Ag8 158.6(3)
C43 Ag7 Ag8 85.1(3)
O6 Ag7 Ag8 125.6(2)
C62 Ag7 Ag8 67.1(3)
Ag15 Ag7 Ag8 95.08(4)
Ag4 Ag7 Ag8 51.53(3)
C61 Ag8 C55 158.6(4)
C61 Ag8 C56 130.4(4)
C55 Ag8 C56 28.3(3)
C61 Ag8 Ag4 49.1(3)
C55 Ag8 Ag4 139.7(3)
C56 Ag8 Ag4 134.2(3)
C61 Ag8 Ag1 150.3(3)
C55 Ag8 Ag1 41.4(2)
C56 Ag8 Ag1 65.9(3)
Ag4 Ag8 Ag1 142.75(6)
C61 Ag8 Ag7 43.6(3)
C55 Ag8 Ag7 150.8(3)
C56 Ag8 Ag7 155.8(3)
Ag4 Ag8 Ag7 64.16(4)
Ag1 Ag8 Ag7 110.11(4)
C37 Ag9 C25 168.0(4)
C37 Ag9 Ag11 125.7(3)
C25 Ag9 Ag11 54.3(3)
C37 Ag9 Ag10 128.8(3)
C25 Ag9 Ag10 52.5(3)
Ag11 Ag9 Ag10 105.44(4)
C37 Ag9 Ag14 54.0(3)
C25 Ag9 Ag14 133.3(3)
Ag11 Ag9 Ag14 150.62(4)
Ag10 Ag9 Ag14 83.15(3)
C37 Ag9 Ag13 52.4(3)
C25 Ag9 Ag13 134.3(3)
Ag11 Ag9 Ag13 83.04(3)
Ag10 Ag9 Ag13 149.23(4)
Ag14 Ag9 Ag13 76.55(3)
C37 Ag9 Ag6A 148.5(11)
C25 Ag9 Ag6A 43.6(11)
Ag11 Ag9 Ag6A 60.8(10)
Ag10 Ag9 Ag6A 58.4(5)
Ag14 Ag9 Ag6A 104.0(12)
Ag13 Ag9 Ag6A 104.4(7)
O3 Ag10 C13 105.9(3)
O3 Ag10 C25 118.8(3)
C13 Ag10 C25 123.1(3)
O3 Ag10 O4 78.0(3)
C13 Ag10 O4 108.4(4)
C25 Ag10 O4 113.6(3)
O3 Ag10 Ag9 140.47(19)
C13 Ag10 Ag9 78.2(3)
C25 Ag10 Ag9 44.9(2)
O4 Ag10 Ag9 139.23(18)
O3 Ag10 Ag12 120.5(2)
C13 Ag10 Ag12 43.6(3)
C25 Ag10 Ag12 120.2(2)
O4 Ag10 Ag12 72.3(2)
Ag9 Ag10 Ag12 90.11(3)
O3 Ag10 Ag6A 136.6(14)
C13 Ag10 Ag6A 114.8(14)
C25 Ag10 Ag6A 47.3(7)
O4 Ag10 Ag6A 75.7(7)
Ag9 Ag10 Ag6A 65.6(9)
Ag12 Ag10 Ag6A 82.9(12)
O3 Ag10 Ag16 129.3(3)
C13 Ag10 Ag16 122.5(3)
C25 Ag10 Ag16 44.9(3)
O4 Ag10 Ag16 73.8(2)
Ag9 Ag10 Ag16 69.47(12)
Ag12 Ag10 Ag16 89.49(16)
C19 Ag11 O1 108.4(4)
C19 Ag11 O2 119.1(4)
O1 Ag11 O2 77.8(3)
C19 Ag11 C25 126.6(4)
O1 Ag11 C25 119.2(3)
O2 Ag11 C25 94.3(3)
C19 Ag11 C20 26.8(3)
O1 Ag11 C20 90.2(3)
O2 Ag11 C20 135.5(3)
C25 Ag11 C20 128.0(3)
C19 Ag11 Ag9 81.0(3)
O1 Ag11 Ag9 144.4(2)
O2 Ag11 Ag9 128.6(2)
C25 Ag11 Ag9 46.2(2)
C20 Ag11 Ag9 84.4(2)
C19 Ag11 Ag1 43.9(3)
O1 Ag11 Ag1 124.3(2)
O2 Ag11 Ag1 81.5(3)
C25 Ag11 Ag1 113.4(2)
C20 Ag11 Ag1 70.4(2)
Ag9 Ag11 Ag1 86.78(3)
C19 Ag11 Ag16 119.4(3)
O1 Ag11 Ag16 125.5(3)
O2 Ag11 Ag16 57.6(2)
C25 Ag11 Ag16 45.5(3)
C20 Ag11 Ag16 143.3(3)
Ag9 Ag11 Ag16 71.19(11)
Ag1 Ag11 Ag16 81.01(18)
C19 Ag11 Ag6A 112.2(12)
O1 Ag11 Ag6A 133.2(15)
O2 Ag11 Ag6A 62.9(13)
C25 Ag11 Ag6A 46.2(6)
C20 Ag11 Ag6A 135.5(14)
Ag9 Ag11 Ag6A 65.7(13)
Ag1 Ag11 Ag6A 75.5(8)
C13 Ag12 C1 172.9(4)
C13 Ag12 Ag3 134.4(3)
C1 Ag12 Ag3 47.0(3)
C13 Ag12 Ag10 51.5(3)
C1 Ag12 Ag10 127.4(3)
Ag3 Ag12 Ag10 83.82(4)
C13 Ag12 Ag14 50.0(3)
C1 Ag12 Ag14 136.6(3)
Ag3 Ag12 Ag14 124.24(4)
Ag10 Ag12 Ag14 82.11(3)
C13 Ag12 Ag5A 140.0(4)
C1 Ag12 Ag5A 45.8(4)
Ag3 Ag12 Ag5A 71.8(5)
Ag10 Ag12 Ag5A 145.2(6)
Ag14 Ag12 Ag5A 91.3(3)
C13 Ag12 Ag5 139.7(3)
C1 Ag12 Ag5 47.1(3)
Ag3 Ag12 Ag5 63.22(5)
Ag10 Ag12 Ag5 133.13(7)
Ag14 Ag12 Ag5 89.73(4)
C19 Ag13 C43 132.7(4)
C19 Ag13 C37 111.3(4)
C43 Ag13 C37 115.1(4)
C19 Ag13 Ag15 164.4(3)
C43 Ag13 Ag15 44.1(3)
C37 Ag13 Ag15 77.3(3)
C19 Ag13 Ag1 44.9(3)
C43 Ag13 Ag1 105.9(3)
C37 Ag13 Ag1 129.6(3)
Ag15 Ag13 Ag1 119.58(4)
C19 Ag13 Ag9 78.5(2)
C43 Ag13 Ag9 145.1(3)
C37 Ag13 Ag9 44.1(3)
Ag15 Ag13 Ag9 101.40(4)
Ag1 Ag13 Ag9 85.57(3)
C13 Ag14 C49 130.7(4)
C13 Ag14 C37 111.1(4)
C49 Ag14 C37 115.3(4)
C13 Ag14 Ag15 166.8(3)
C49 Ag14 Ag15 45.7(3)
C37 Ag14 Ag15 77.9(3)
C13 Ag14 Ag9 78.7(3)
C49 Ag14 Ag9 149.2(3)
C37 Ag14 Ag9 44.4(3)
Ag15 Ag14 Ag9 103.45(4)
C13 Ag14 Ag12 43.3(3)
C49 Ag14 Ag12 106.2(3)
C37 Ag14 Ag12 134.0(3)
Ag15 Ag14 Ag12 123.53(4)
Ag9 Ag14 Ag12 89.61(4)
C43 Ag15 C49 177.6(4)
C43 Ag15 Ag7 54.2(3)
C49 Ag15 Ag7 123.6(3)
C43 Ag15 Ag14 129.3(3)
C49 Ag15 Ag14 52.9(3)
Ag7 Ag15 Ag14 145.97(5)
C43 Ag15 Ag6 129.1(4)
C49 Ag15 Ag6 49.4(3)
Ag7 Ag15 Ag6 78.46(4)
Ag14 Ag15 Ag6 79.70(4)
C43 Ag15 Ag13 51.0(3)
C49 Ag15 Ag13 131.3(3)
Ag7 Ag15 Ag13 96.71(4)
Ag14 Ag15 Ag13 78.40(3)
Ag6 Ag15 Ag13 130.71(5)
C31 Ag16 C25 172.6(5)
C31 Ag16 C26 150.8(5)
C25 Ag16 C26 27.7(3)
C31 Ag16 Ag2 49.1(3)
C25 Ag16 Ag2 134.5(4)
C26 Ag16 Ag2 158.4(3)
C31 Ag16 Ag3 46.2(3)
C25 Ag16 Ag3 127.3(4)
C26 Ag16 Ag3 133.0(3)
Ag2 Ag16 Ag3 63.75(17)
C31 Ag16 Ag11 137.3(4)
C25 Ag16 Ag11 49.9(3)
C26 Ag16 Ag11 62.9(2)
Ag2 Ag16 Ag11 95.7(2)
Ag3 Ag16 Ag11 147.3(3)
C31 Ag16 Ag10 123.6(4)
C25 Ag16 Ag10 49.1(3)
C26 Ag16 Ag10 55.7(2)
Ag2 Ag16 Ag10 129.2(3)
Ag3 Ag16 Ag10 80.45(14)
Ag11 Ag16 Ag10 96.55(13)
C31 Ag6A C25 158(4)
C31 Ag6A Ag2 52.7(6)
C25 Ag6A Ag2 145.4(18)
C31 Ag6A Ag3 49.9(7)
C25 Ag6A Ag3 136(2)
Ag2 Ag6A Ag3 69.2(9)
C31 Ag6A Ag10 126.4(13)
C25 Ag6A Ag10 50.4(8)
Ag2 Ag6A Ag10 144(3)
Ag3 Ag6A Ag10 85.2(13)
C31 Ag6A Ag11 134(2)
C25 Ag6A Ag11 49.2(6)
Ag2 Ag6A Ag11 99.6(9)
Ag3 Ag6A Ag11 162(3)
Ag10 Ag6A Ag11 97.7(8)
C31 Ag6A Ag9 161(3)
C25 Ag6A Ag9 40.0(10)
Ag2 Ag6A Ag9 113(2)
Ag3 Ag6A Ag9 117(3)
Ag10 Ag6A Ag9 55.9(9)
Ag11 Ag6A Ag9 53.5(6)
F18 C81 F17 107.3(19)
F18 C81 F16 106(2)
F17 C81 F16 105(2)
F18 C81 C80 121(2)
F17 C81 C80 107(2)
F16 C81 C80 109(4)
F17A C81A F18A 106(2)
F17A C81A F16A 105(2)
F18A C81A F16A 104(2)
F17A C81A C80 120(2)
F18A C81A C80 111(2)
F16A C81A C80 111(4)
C73 O1 Ag11 128.4(8)
C75 O2 Ag11 128.3(8)
C70 O3 Ag10 129.1(7)
C68 O4 Ag10 126.7(7)
C78 O5 Ag7 122.8(11)
C80 O6 Ag7 126.0(9)
C82 O7 Ag5 121.2(9)
C82 O7 Ag2 128.9(9)
Ag5 O7 Ag2 105.2(3)
C82 O8 Ag4 112.7(9)
C2 C1 Ag12 159.6(10)
C2 C1 Ag3 110.8(10)
Ag12 C1 Ag3 88.4(4)
C2 C1 Ag5A 87.7(10)
Ag12 C1 Ag5A 92.7(7)
Ag3 C1 Ag5A 108.2(10)
C2 C1 Ag5 93.6(8)
Ag12 C1 Ag5 92.4(4)
Ag3 C1 Ag5 91.5(4)
C1 C2 C3 175.1(12)
C1 C2 Ag5A 63.4(9)
C3 C2 Ag5A 119.1(9)
C2 C3 C6 111.1(14)
C2 C3 C4A 119(2)
C2 C3 C5 105.9(13)
C6 C3 C5 114.1(12)
C2 C3 C6A 106(2)
C4A C3 C6A 110.1(16)
C2 C3 C4 106.8(13)
C6 C3 C4 110.6(12)
C5 C3 C4 107.9(12)
C2 C3 C5A 107.4(16)
C4A C3 C5A 108.9(16)
C6A C3 C5A 104.9(15)
C3 C4 H4A 109.5
C3 C4 H4B 109.5
H4A C4 H4B 109.5
C3 C4 H4C 109.5
H4A C4 H4C 109.5
H4B C4 H4C 109.5
C3 C5 H5A 109.5
C3 C5 H5B 109.5
H5A C5 H5B 109.5
C3 C5 H5C 109.5
H5A C5 H5C 109.5
H5B C5 H5C 109.5
C3 C6 H6A 109.5
C3 C6 H6B 109.5
H6A C6 H6B 109.5
C3 C6 H6C 109.5
H6A C6 H6C 109.5
H6B C6 H6C 109.5
C3 C4A H4A1 109.5
C3 C4A H4A2 109.5
H4A1 C4A H4A2 109.5
C3 C4A H4A3 109.5
H4A1 C4A H4A3 109.5
H4A2 C4A H4A3 109.5
C3 C5A H5A1 109.5
C3 C5A H5A2 109.5
H5A1 C5A H5A2 109.5
C3 C5A H5A3 109.5
H5A1 C5A H5A3 109.5
H5A2 C5A H5A3 109.5
C3 C6A H6A1 109.5
C3 C6A H6A2 109.5
H6A1 C6A H6A2 109.5
C3 C6A H6A3 109.5
H6A1 C6A H6A3 109.5
H6A2 C6A H6A3 109.5
C8 C7 Ag5A 145.4(13)
C8 C7 Ag6 133.3(12)
Ag5A C7 Ag6 77.6(7)
C8 C7 Ag4 93.5(10)
Ag5A C7 Ag4 99.2(11)
Ag6 C7 Ag4 95.0(4)
C8 C7 Ag5 146.9(12)
Ag6 C7 Ag5 79.8(4)
Ag4 C7 Ag5 82.7(4)
C7 C8 C9 177.5(17)
C7 C8 Ag4 59.6(8)
C9 C8 Ag4 122.3(11)
C8 C9 C12 107.4(13)
C8 C9 C10 108.7(15)
C12 C9 C10 114(2)
C8 C9 C11 109.5(16)
C12 C9 C11 107(2)
C10 C9 C11 109.5(17)
C9 C10 H10A 109.5
C9 C10 H10B 109.5
H10A C10 H10B 109.5
C9 C10 H10C 109.5
H10A C10 H10C 109.5
H10B C10 H10C 109.5
C9 C11 H11A 109.5
C9 C11 H11B 109.5
H11A C11 H11B 109.5
C9 C11 H11C 109.5
H11A C11 H11C 109.5
H11B C11 H11C 109.5
C9 C12 H12A 109.5
C9 C12 H12B 109.5
H12A C12 H12B 109.5
C9 C12 H12C 109.5
H12A C12 H12C 109.5
H12B C12 H12C 109.5
C14 C13 Ag12 171.0(10)
C14 C13 Ag14 102.0(9)
Ag12 C13 Ag14 86.7(4)
C14 C13 Ag10 93.3(8)
Ag12 C13 Ag10 84.9(4)
Ag14 C13 Ag10 115.5(4)
C13 C14 C15 177.8(13)
C17 C15 C18 109.3(14)
C17 C15 C16 110.8(15)
C18 C15 C16 114.3(14)
C17 C15 C14 107.9(11)
C18 C15 C14 108.0(11)
C16 C15 C14 106.3(12)
C15 C16 H16A 109.5
C15 C16 H16B 109.5
H16A C16 H16B 109.5
C15 C16 H16C 109.5
H16A C16 H16C 109.5
H16B C16 H16C 109.5
C15 C17 H17A 109.5
C15 C17 H17B 109.5
H17A C17 H17B 109.5
C15 C17 H17C 109.5
H17A C17 H17C 109.5
H17B C17 H17C 109.5
C15 C18 H18A 109.5
C15 C18 H18B 109.5
H18A C18 H18B 109.5
C15 C18 H18C 109.5
H18A C18 H18C 109.5
H18B C18 H18C 109.5
C20 C19 Ag1 170.0(10)
C20 C19 Ag13 104.4(8)
Ag1 C19 Ag13 84.6(4)
C20 C19 Ag11 93.6(7)
Ag1 C19 Ag11 86.3(4)
Ag13 C19 Ag11 115.6(4)
C19 C20 C21 177.8(12)
C19 C20 Ag11 59.7(6)
C21 C20 Ag11 122.1(7)
C20 C21 C24 110.1(10)
C20 C21 C22 108.4(11)
C24 C21 C22 108.5(16)
C20 C21 C23 108.4(11)
C24 C21 C23 110.5(14)
C22 C21 C23 110.9(17)
C21 C22 H22A 109.5
C21 C22 H22B 109.5
H22A C22 H22B 109.5
C21 C22 H22C 109.5
H22A C22 H22C 109.5
H22B C22 H22C 109.5
C21 C23 H23A 109.5
C21 C23 H23B 109.5
H23A C23 H23B 109.5
C21 C23 H23C 109.5
H23A C23 H23C 109.5
H23B C23 H23C 109.5
C21 C24 H24A 109.5
C21 C24 H24B 109.5
H24A C24 H24B 109.5
C21 C24 H24C 109.5
H24A C24 H24C 109.5
H24B C24 H24C 109.5
C26 C25 Ag9 159.0(9)
C26 C25 Ag16 93.1(8)
Ag9 C25 Ag16 107.0(5)
C26 C25 Ag6A 103(2)
Ag9 C25 Ag6A 96(2)
C26 C25 Ag10 92.9(7)
Ag9 C25 Ag10 82.7(4)
Ag16 C25 Ag10 86.1(4)
Ag6A C25 Ag10 82.3(13)
C26 C25 Ag11 109.2(8)
Ag9 C25 Ag11 79.5(3)
Ag16 C25 Ag11 84.6(4)
Ag6A C25 Ag11 84.6(9)
Ag10 C25 Ag11 156.4(5)
C25 C26 C27 173.4(12)
C25 C26 Ag16 59.2(7)
C27 C26 Ag16 126.7(8)
C26 C27 C29 108.8(11)
C26 C27 C30 108.1(11)
C29 C27 C30 110.0(13)
C26 C27 C28 110.2(10)
C29 C27 C28 109.3(12)
C30 C27 C28 110.4(12)
C27 C28 H28A 109.5
C27 C28 H28B 109.5
H28A C28 H28B 109.5
C27 C28 H28C 109.5
H28A C28 H28C 109.5
H28B C28 H28C 109.5
C27 C29 H29A 109.5
C27 C29 H29B 109.5
H29A C29 H29B 109.5
C27 C29 H29C 109.5
H29A C29 H29C 109.5
H29B C29 H29C 109.5
C27 C30 H30A 109.5
C27 C30 H30B 109.5
H30A C30 H30B 109.5
C27 C30 H30C 109.5
H30A C30 H30C 109.5
H30B C30 H30C 109.5
C32 C31 Ag16 141.7(9)
C32 C31 Ag6A 152.1(19)
C32 C31 Ag3 105.5(9)
Ag16 C31 Ag3 88.7(4)
Ag6A C31 Ag3 80.8(18)
C32 C31 Ag2 130.0(9)
Ag16 C31 Ag2 83.8(4)
Ag6A C31 Ag2 76.0(13)
Ag3 C31 Ag2 91.0(4)
C31 C32 C33 174.4(13)
C35 C33 C32 107.4(11)
C35 C33 C36 111.2(13)
C32 C33 C36 107.3(12)
C35 C33 C34 111.7(15)
C32 C33 C34 108.2(11)
C36 C33 C34 110.9(13)
C33 C34 H34A 109.5
C33 C34 H34B 109.5
H34A C34 H34B 109.5
C33 C34 H34C 109.5
H34A C34 H34C 109.5
H34B C34 H34C 109.5
C33 C35 H35A 109.5
C33 C35 H35B 109.5
H35A C35 H35B 109.5
C33 C35 H35C 109.5
H35A C35 H35C 109.5
H35B C35 H35C 109.5
C33 C36 H36A 109.5
C33 C36 H36B 109.5
H36A C36 H36B 109.5
C33 C36 H36C 109.5
H36A C36 H36C 109.5
H36B C36 H36C 109.5
C38 C37 Ag9 167.6(10)
C38 C37 Ag13 102.4(8)
Ag9 C37 Ag13 83.5(4)
C38 C37 Ag14 107.7(9)
Ag9 C37 Ag14 81.6(4)
Ag13 C37 Ag14 100.2(4)
C37 C38 C39 176.3(14)
C41 C39 C40 116(2)
C41 C39 C38 110.6(13)
C40 C39 C38 107.3(14)
C41 C39 C42 108.3(19)
C40 C39 C42 106.6(19)
C38 C39 C42 107.3(13)
C39 C40 H40A 109.5
C39 C40 H40B 109.5
H40A C40 H40B 109.5
C39 C40 H40C 109.5
H40A C40 H40C 109.5
H40B C40 H40C 109.5
C39 C41 H41A 109.5
C39 C41 H41B 109.5
H41A C41 H41B 109.5
C39 C41 H41C 109.5
H41A C41 H41C 109.5
H41B C41 H41C 109.5
C39 C42 H42A 109.5
C39 C42 H42B 109.5
H42A C42 H42B 109.5
C39 C42 H42C 109.5
H42A C42 H42C 109.5
H42B C42 H42C 109.5
C44 C43 Ag15 179.8(11)
C44 C43 Ag13 95.3(9)
Ag15 C43 Ag13 84.9(4)
C44 C43 Ag7 99.2(8)
Ag15 C43 Ag7 80.7(4)
Ag13 C43 Ag7 138.0(6)
C43 C44 C45 173.9(12)
C44 C45 C46 108.6(11)
C44 C45 C48 109.4(11)
C46 C45 C48 109.9(14)
C44 C45 C47 108.7(12)
C46 C45 C47 108.5(13)
C48 C45 C47 111.7(12)
C45 C46 H46A 109.5
C45 C46 H46B 109.5
H46A C46 H46B 109.5
C45 C46 H46C 109.5
H46A C46 H46C 109.5
H46B C46 H46C 109.5
C45 C47 H47A 109.5
C45 C47 H47B 109.5
H47A C47 H47B 109.5
C45 C47 H47C 109.5
H47A C47 H47C 109.5
H47B C47 H47C 109.5
C45 C48 H48A 109.5
C45 C48 H48B 109.5
H48A C48 H48B 109.5
C45 C48 H48C 109.5
H48A C48 H48C 109.5
H48B C48 H48C 109.5
C50 C49 Ag15 174.6(14)
C50 C49 Ag6 96.5(10)
Ag15 C49 Ag6 85.2(4)
C50 C49 Ag14 102.9(11)
Ag15 C49 Ag14 81.3(4)
Ag6 C49 Ag14 109.5(5)
C49 C50 C51A 153(2)
C49 C50 C51 166(2)
C49 C50 Ag6 57.2(8)
C51A C50 Ag6 134.0(13)
C51 C50 Ag6 116.4(13)
C54 C51 C53 111.2(16)
C54 C51 C52 108.8(16)
C53 C51 C52 109.6(16)
C54 C51 C50 108(2)
C53 C51 C50 100(2)
C52 C51 C50 118(2)
C51 C52 H52A 109.5
C51 C52 H52B 109.5
H52A C52 H52B 109.5
C51 C52 H52C 109.5
H52A C52 H52C 109.5
H52B C52 H52C 109.5
C51 C53 H53A 109.5
C51 C53 H53B 109.5
H53A C53 H53B 109.5
C51 C53 H53C 109.5
H53A C53 H53C 109.5
H53B C53 H53C 109.5
C51 C54 H54A 109.5
C51 C54 H54B 109.5
H54A C54 H54B 109.5
C51 C54 H54C 109.5
H54A C54 H54C 109.5
H54B C54 H54C 109.5
C50 C51A C53A 117(2)
C50 C51A C52A 97(2)
C53A C51A C52A 109.0(18)
C50 C51A C54A 117(3)
C53A C51A C54A 108.4(17)
C52A C51A C54A 107.9(17)
C51A C52A H52D 109.5
C51A C52A H52E 109.5
H52D C52A H52E 109.5
C51A C52A H52F 109.5
H52D C52A H52F 109.5
H52E C52A H52F 109.5
C51A C53A H53D 109.5
C51A C53A H53E 109.5
H53D C53A H53E 109.5
C51A C53A H53F 109.5
H53D C53A H53F 109.5
H53E C53A H53F 109.5
C51A C54A H54D 109.5
C51A C54A H54E 109.5
H54D C54A H54E 109.5
C51A C54A H54F 109.5
H54D C54A H54F 109.5
H54E C54A H54F 109.5
C56 C55 Ag1 143.7(10)
C56 C55 Ag2 128.3(10)
Ag1 C55 Ag2 87.2(3)
C56 C55 Ag8 87.1(8)
Ag1 C55 Ag8 94.3(4)
Ag2 C55 Ag8 100.5(4)
C55 C56 C57 172.6(12)
C55 C56 Ag8 64.6(7)
C57 C56 Ag8 122.7(9)
C60 C57 C59 112.9(19)
C60 C57 C56 107.7(14)
C59 C57 C56 109.5(13)
C60 C57 C58 107.8(17)
C59 C57 C58 111.2(18)
C56 C57 C58 107.6(15)
C57 C58 H58A 109.5
C57 C58 H58B 109.5
H58A C58 H58B 109.5
C57 C58 H58C 109.5
H58A C58 H58C 109.5
H58B C58 H58C 109.5
C57 C59 H59A 109.5
C57 C59 H59B 109.5
H59A C59 H59B 109.5
C57 C59 H59C 109.5
H59A C59 H59C 109.5
H59B C59 H59C 109.5
C57 C60 H60A 109.5
C57 C60 H60B 109.5
H60A C60 H60B 109.5
C57 C60 H60C 109.5
H60A C60 H60C 109.5
H60B C60 H60C 109.5
C62 C61 Ag8 160.2(10)
C62 C61 Ag4 115.6(9)
Ag8 C61 Ag4 83.5(4)
C62 C61 Ag7 87.1(8)
Ag8 C61 Ag7 96.7(5)
Ag4 C61 Ag7 94.9(4)
C61 C62 C63 174.2(12)
C61 C62 Ag7 64.5(8)
C63 C62 Ag7 120.8(8)
C62 C63 C64 107.7(11)
C62 C63 C66 107.7(11)
C64 C63 C66 109.6(12)
C62 C63 C65 110.7(10)
C64 C63 C65 110.9(12)
C66 C63 C65 110.2(13)
C63 C64 H64A 109.5
C63 C64 H64B 109.5
H64A C64 H64B 109.5
C63 C64 H64C 109.5
H64A C64 H64C 109.5
H64B C64 H64C 109.5
C63 C65 H65A 109.5
C63 C65 H65B 109.5
H65A C65 H65B 109.5
C63 C65 H65C 109.5
H65A C65 H65C 109.5
H65B C65 H65C 109.5
C63 C66 H66A 109.5
C63 C66 H66B 109.5
H66A C66 H66B 109.5
C63 C66 H66C 109.5
H66A C66 H66C 109.5
H66B C66 H66C 109.5
F11 C67 F10 107.9(13)
F11 C67 F12 106.5(13)
F10 C67 F12 107.1(14)
F11 C67 C68 111.9(13)
F10 C67 C68 114.5(11)
F12 C67 C68 108.5(12)
O4 C68 C69 129.7(11)
O4 C68 C67 114.3(10)
C69 C68 C67 115.9(11)
C70 C69 C68 124.3(10)
C70 C69 H69 117.9
C68 C69 H69 117.9
O3 C70 C69 129.5(10)
O3 C70 C71 114.7(10)
C69 C70 C71 115.8(10)
F7 C71 F8 108.8(13)
F7 C71 F9 102.7(14)
F8 C71 F9 104.6(14)
F7 C71 C70 112.5(11)
F8 C71 C70 116.6(11)
F9 C71 C70 110.5(11)
F2 C72 F1 109.8(15)
F2 C72 F3 102.9(14)
F1 C72 F3 112.1(17)
F2 C72 C73 109.5(13)
F1 C72 C73 113.3(14)
F3 C72 C73 108.7(13)
O1 C73 C74 128.9(12)
O1 C73 C72 112.9(12)
C74 C73 C72 118.1(13)
C73 C74 C75 124.8(12)
C73 C74 H74 117.6
C75 C74 H74 117.6
O2 C75 C74 128.5(12)
O2 C75 C76 113.6(12)
C74 C75 C76 117.9(12)
F4 C76 F5 108.2(15)
F4 C76 F6 110.0(15)
F5 C76 F6 106.6(15)
F4 C76 C75 114.0(13)
F5 C76 C75 110.2(14)
F6 C76 C75 107.6(13)
F14 C77 F13 109(2)
F14 C77 F15 111(3)
F13 C77 F15 104.7(17)
F14 C77 C78 111.3(18)
F13 C77 C78 108(2)
F15 C77 C78 113.4(17)
O5 C78 C79 130.5(17)
O5 C78 C77 114.9(17)
C79 C78 C77 114.6(18)
C80 C79 C78 123.1(16)
C80 C79 H79 118.4
C78 C79 H79 118.4
O6 C80 C79 130.5(14)
O6 C80 C81A 107.3(14)
C79 C80 C81A 120.9(15)
O6 C80 C81 119.1(16)
C79 C80 C81 109.0(17)
O8 C82 O7 129.5(13)
O8 C82 C83 116.9(12)
O7 C82 C83 113.5(13)
F21A C83 F20A 110(2)
F19 C83 F21 107.8(15)
F21A C83 F19A 106.2(18)
F20A C83 F19A 104.3(17)
F19 C83 F20 104.3(16)
F21 C83 F20 102.0(13)
F19 C83 C82 120.2(18)
F21A C83 C82 123(3)
F20A C83 C82 110(2)
F21 C83 C82 112.0(17)
F19A C83 C82 101(2)
F20 C83 C82 108.9(14)

loop_
_geom_bond_atom_site_label_1
_geom_bond_atom_site_label_2
_geom_bond_distance
Ag1 C19 2.102(11)
Ag1 C55 2.118(10)
Ag1 Ag13 2.9659(13)
Ag1 Ag2 2.9698(12)
Ag1 Ag11 3.0240(12)
Ag1 Ag8 3.1963(14)
Ag2 C55 2.190(10)
Ag2 C31 2.213(10)
Ag2 O7 2.591(9)
Ag2 Ag6A 2.70(3)
Ag2 Ag16 2.911(9)
Ag2 Ag3 3.1391(14)
Ag3 C1 2.175(12)
Ag3 C31 2.188(11)
Ag3 Ag6A 2.83(4)
Ag3 Ag12 2.9710(14)
Ag3 Ag16 3.030(7)
Ag3 Ag5 3.244(2)
Ag4 C61 2.173(13)
Ag4 C7 2.247(12)
Ag4 O8 2.495(10)
Ag4 C8 2.601(13)
Ag4 Ag8 2.8554(15)
Ag4 Ag5 2.9890(17)
Ag4 Ag6 3.2265(16)
Ag4 Ag5A 3.24(2)
Ag4 Ag7 3.2823(17)
Ag5 C7 2.278(12)
Ag5 C1 2.349(11)
Ag5 O7 2.483(9)
Ag5 Cl0 2.741(3)
Ag5 Ag6 2.828(2)
Ag5 Ag12 3.2066(16)
Ag5A C7 2.00(2)
Ag5A C1 2.26(2)
Ag5A C2 2.52(2)
Ag5A Ag6 2.592(18)
Ag5A Ag12 3.144(17)
Ag6 C7 2.129(13)
Ag6 C49 2.242(12)
Ag6 C50 2.651(14)
Ag6 Ag15 2.9427(15)
Ag7 C61 2.282(12)
Ag7 O5 2.360(11)
Ag7 C43 2.369(12)
Ag7 O6 2.473(9)
Ag7 C62 2.525(12)
Ag7 Ag15 2.8836(14)
Ag7 Ag8 3.2861(16)
Ag8 C61 2.114(11)
Ag8 C55 2.242(10)
Ag8 C56 2.479(11)
Ag9 C37 2.105(11)
Ag9 C25 2.114(10)
Ag9 Ag11 2.8795(12)
Ag9 Ag10 2.9720(12)
Ag9 Ag14 2.9771(13)
Ag9 Ag13 3.0067(12)
Ag9 Ag6A 3.27(5)
Ag10 O3 2.337(7)
Ag10 C13 2.354(11)
Ag10 C25 2.377(11)
Ag10 O4 2.391(8)
Ag10 Ag12 2.9949(13)
Ag10 Ag6A 3.06(4)
Ag10 Ag16 3.139(6)
Ag11 C19 2.313(10)
Ag11 O1 2.327(9)
Ag11 O2 2.370(9)
Ag11 C25 2.380(10)
Ag11 C20 2.674(10)
Ag11 Ag16 3.100(5)
Ag11 Ag6A 3.13(3)
Ag12 C13 2.073(11)
Ag12 C1 2.084(12)
Ag12 Ag14 3.0160(14)
Ag13 C19 2.299(10)
Ag13 C43 2.310(11)
Ag13 C37 2.398(11)
Ag13 Ag15 2.9602(14)
Ag14 C13 2.314(10)
Ag14 C49 2.345(11)
Ag14 C37 2.433(12)
Ag14 Ag15 2.9043(13)
Ag15 C43 2.069(13)
Ag15 C49 2.104(13)
Ag16 C31 2.147(12)
Ag16 C25 2.220(11)
Ag16 C26 2.580(13)
Ag6A C31 2.17(4)
Ag6A C25 2.27(3)
F1 C72 1.263(17)
F2 C72 1.263(18)
F3 C72 1.35(2)
F4 C76 1.298(17)
F5 C76 1.300(19)
F6 C76 1.343(18)
F7 C71 1.244(15)
F8 C71 1.258(14)
F9 C71 1.272(17)
F10 C67 1.314(15)
F11 C67 1.307(17)
F12 C67 1.321(18)
F13 C77 1.36(3)
F14 C77 1.24(2)
F15 C77 1.36(2)
C81 F18 1.358(18)
C81 F17 1.371(19)
C81 F16 1.379(19)
C81 C80 1.538(18)
C81A F17A 1.348(19)
C81A F18A 1.361(19)
C81A F16A 1.373(19)
C81A C80 1.526(18)
F19 C83 1.327(17)
F20 C83 1.420(17)
F21 C83 1.370(18)
F19A C83 1.419(19)
F20A C83 1.365(19)
F21A C83 1.338(19)
O1 C73 1.238(16)
O2 C75 1.230(15)
O3 C70 1.242(13)
O4 C68 1.249(14)
O5 C78 1.25(2)
O6 C80 1.214(16)
O7 C82 1.250(15)
O8 C82 1.219(16)
C1 C2 1.219(15)
C2 C3 1.470(17)
C3 C6 1.480(16)
C3 C4A 1.497(19)
C3 C5 1.529(17)
C3 C6A 1.552(19)
C3 C4 1.566(16)
C3 C5A 1.568(18)
C4 H4A 0.9800
C4 H4B 0.9800
C4 H4C 0.9800
C5 H5A 0.9800
C5 H5B 0.9800
C5 H5C 0.9800
C6 H6A 0.9800
C6 H6B 0.9800
C6 H6C 0.9800
C4A H4A1 0.9800
C4A H4A2 0.9800
C4A H4A3 0.9800
C5A H5A1 0.9800
C5A H5A2 0.9800
C5A H5A3 0.9800
C6A H6A1 0.9800
C6A H6A2 0.9800
C6A H6A3 0.9800
C7 C8 1.182(16)
C8 C9 1.484(18)
C9 C12 1.49(2)
C9 C10 1.49(3)
C9 C11 1.51(3)
C10 H10A 0.9800
C10 H10B 0.9800
C10 H10C 0.9800
C11 H11A 0.9800
C11 H11B 0.9800
C11 H11C 0.9800
C12 H12A 0.9800
C12 H12B 0.9800
C12 H12C 0.9800
C13 C14 1.217(15)
C14 C15 1.518(17)
C15 C17 1.51(2)
C15 C18 1.512(19)
C15 C16 1.52(2)
C16 H16A 0.9800
C16 H16B 0.9800
C16 H16C 0.9800
C17 H17A 0.9800
C17 H17B 0.9800
C17 H17C 0.9800
C18 H18A 0.9800
C18 H18B 0.9800
C18 H18C 0.9800
C19 C20 1.206(14)
C20 C21 1.476(15)
C21 C24 1.480(17)
C21 C22 1.49(2)
C21 C23 1.51(2)
C22 H22A 0.9800
C22 H22B 0.9800
C22 H22C 0.9800
C23 H23A 0.9800
C23 H23B 0.9800
C23 H23C 0.9800
C24 H24A 0.9800
C24 H24B 0.9800
C24 H24C 0.9800
C25 C26 1.202(13)
C26 C27 1.493(15)
C27 C29 1.515(19)
C27 C30 1.53(2)
C27 C28 1.541(18)
C28 H28A 0.9800
C28 H28B 0.9800
C28 H28C 0.9800
C29 H29A 0.9800
C29 H29B 0.9800
C29 H29C 0.9800
C30 H30A 0.9800
C30 H30B 0.9800
C30 H30C 0.9800
C31 C32 1.198(14)
C32 C33 1.504(16)
C33 C35 1.49(2)
C33 C36 1.529(19)
C33 C34 1.53(2)
C34 H34A 0.9800
C34 H34B 0.9800
C34 H34C 0.9800
C35 H35A 0.9800
C35 H35B 0.9800
C35 H35C 0.9800
C36 H36A 0.9800
C36 H36B 0.9800
C36 H36C 0.9800
C37 C38 1.210(15)
C38 C39 1.483(17)
C39 C41 1.44(2)
C39 C40 1.47(3)
C39 C42 1.54(3)
C40 H40A 0.9800
C40 H40B 0.9800
C40 H40C 0.9800
C41 H41A 0.9800
C41 H41B 0.9800
C41 H41C 0.9800
C42 H42A 0.9800
C42 H42B 0.9800
C42 H42C 0.9800
C43 C44 1.231(17)
C44 C45 1.470(18)
C45 C46 1.51(2)
C45 C48 1.516(18)
C45 C47 1.536(18)
C46 H46A 0.9800
C46 H46B 0.9800
C46 H46C 0.9800
C47 H47A 0.9800
C47 H47B 0.9800
C47 H47C 0.9800
C48 H48A 0.9800
C48 H48B 0.9800
C48 H48C 0.9800
C49 C50 1.184(17)
C50 C51A 1.515(18)
C50 C51 1.553(18)
C51 C54 1.518(19)
C51 C53 1.518(19)
C51 C52 1.545(19)
C52 H52A 0.9800
C52 H52B 0.9800
C52 H52C 0.9800
C53 H53A 0.9800
C53 H53B 0.9800
C53 H53C 0.9800
C54 H54A 0.9800
C54 H54B 0.9800
C54 H54C 0.9800
C51A C53A 1.520(19)
C51A C52A 1.53(2)
C51A C54A 1.54(2)
C52A H52D 0.9800
C52A H52E 0.9800
C52A H52F 0.9800
C53A H53D 0.9800
C53A H53E 0.9800
C53A H53F 0.9800
C54A H54D 0.9800
C54A H54E 0.9800
C54A H54F 0.9800
C55 C56 1.177(14)
C56 C57 1.508(17)
C57 C60 1.47(3)
C57 C59 1.50(2)
C57 C58 1.56(3)
C58 H58A 0.9800
C58 H58B 0.9800
C58 H58C 0.9800
C59 H59A 0.9800
C59 H59B 0.9800
C59 H59C 0.9800
C60 H60A 0.9800
C60 H60B 0.9800
C60 H60C 0.9800
C61 C62 1.205(15)
C62 C63 1.502(16)
C63 C64 1.507(19)
C63 C66 1.516(18)
C63 C65 1.520(18)
C64 H64A 0.9800
C64 H64B 0.9800
C64 H64C 0.9800
C65 H65A 0.9800
C65 H65B 0.9800
C65 H65C 0.9800
C66 H66A 0.9800
C66 H66B 0.9800
C66 H66C 0.9800
C67 C68 1.561(17)
C68 C69 1.405(16)
C69 C70 1.387(15)
C69 H69 0.9500
C70 C71 1.540(16)
C72 C73 1.581(19)
C73 C74 1.393(18)
C74 C75 1.398(17)
C74 H74 0.9500
C75 C76 1.568(19)
C77 C78 1.58(3)
C78 C79 1.38(2)
C79 C80 1.37(2)
C79 H79 0.9500
C82 C83 1.511(15)
